data_4345624
loop_
_publ_author_name
'Gupta, Sandeep K.'
'Langley, Stuart K.'
'Sharma, Kamna'
'Murray, Keith S.'
'Murugavel, Ramaswamy'

_publ_section_title
;
 Pentanuclear Lanthanide Mono-organophosphates: Synthesis, Structure, and
 Magnetism.
;
_journal_issue 7
_journal_name_full 'Inorganic chemistry'
_journal_page_first 3946
_journal_page_last 3960
_journal_paper_doi 10.1021/acs.inorgchem.6b03014
_journal_volume 56
_journal_year 2017
_chemical_formula_moiety 'C76.95 H125.84 N2 O42 P6 Tb5, C O, 3(C H4 O), O, C, 1.053(C H3)'
_chemical_formula_sum 'C83 H141 N2 O47 P6 Tb5'
_chemical_formula_weight 2899.39
_chemical_name_systematic
;
 ?
;
_space_group_crystal_system triclinic
_space_group_IT_number 2
_space_group_name_Hall '-P 1'
_space_group_name_H-M_alt 'P -1'
_symmetry_space_group_name_Hall '-P 1'
_symmetry_space_group_name_H-M 'P -1'
_atom_sites_solution_hydrogens mixed
_audit_creation_method SHELXL-2012
_cell_angle_alpha 99.442(3)
_cell_angle_beta 90.785(3)
_cell_angle_gamma 105.199(3)
_cell_formula_units_Z 2
_cell_length_a 14.124(2)
_cell_length_b 16.848(3)
_cell_length_c 25.418(4)
_cell_measurement_reflns_used 12432
_cell_measurement_temperature 150(2)
_cell_measurement_theta_max 29.1
_cell_measurement_theta_min 2.4
_cell_volume 5747.6(16)
_computing_cell_refinement
;
CrystalClear-SM Expert 2.0 r3 (Rigaku, 2009)
;
_computing_data_collection
;
CrystalClear-SM Expert 2.0 r3 (Rigaku, 2009)
;
_computing_data_reduction
;
CrystalClear-SM Expert 2.0 r3 (Rigaku, 2009)
;
_computing_molecular_graphics 'CrystalStructure 4.0 (Rigaku, 2010)'
_computing_publication_material 'CrystalStructure 4.0'
_computing_structure_refinement 'SHELXL-2012 (Sheldrick, 2012)'
_computing_structure_solution 'SHELXS-97 (Sheldrick, 1990)'
_diffrn_ambient_temperature 150(2)
_diffrn_detector_area_resol_mean 28.5714
_diffrn_measured_fraction_theta_full 0.962
_diffrn_measured_fraction_theta_max 0.989
_diffrn_measurement_device_type
;
Rigaku Saturn724+ (2x2 bin mode)
;
_diffrn_measurement_method 'profile data from \w-scans'
_diffrn_radiation_type MoK\a
_diffrn_radiation_wavelength 0.71075
_diffrn_reflns_av_R_equivalents 0.0275
_diffrn_reflns_av_unetI/netI 0.0334
_diffrn_reflns_Laue_measured_fraction_full 0.962
_diffrn_reflns_Laue_measured_fraction_max 0.989
_diffrn_reflns_limit_h_max 16
_diffrn_reflns_limit_h_min -16
_diffrn_reflns_limit_k_max 20
_diffrn_reflns_limit_k_min -14
_diffrn_reflns_limit_l_max 26
_diffrn_reflns_limit_l_min -30
_diffrn_reflns_number 42877
_diffrn_reflns_point_group_measured_fraction_full 0.962
_diffrn_reflns_point_group_measured_fraction_max 0.989
_diffrn_reflns_theta_full 25.242
_diffrn_reflns_theta_max 24.999
_diffrn_reflns_theta_min 2.432
_diffrn_source 'fine-focus sealed tube'
_exptl_absorpt_coefficient_mu 3.204
_exptl_absorpt_correction_T_max 0.671
_exptl_absorpt_correction_T_min 0.579
_exptl_absorpt_correction_type numerical
_exptl_absorpt_process_details 'REQAB (Rigaku, 1998)'
_exptl_crystal_colour colourless
_exptl_crystal_density_diffrn 1.675
_exptl_crystal_description block
_exptl_crystal_F_000 2888
_exptl_crystal_size_max 0.240
_exptl_crystal_size_mid 0.160
_exptl_crystal_size_min 0.160
_refine_diff_density_max 3.664
_refine_diff_density_min -2.159
_refine_diff_density_rms 0.141
_refine_ls_extinction_method none
_refine_ls_goodness_of_fit_ref 1.128
_refine_ls_hydrogen_treatment mixed
_refine_ls_matrix_type full
_refine_ls_number_parameters 1398
_refine_ls_number_reflns 19999
_refine_ls_number_restraints 1394
_refine_ls_restrained_S_all 1.109
_refine_ls_R_factor_all 0.0432
_refine_ls_R_factor_gt 0.0424
_refine_ls_shift/su_max 0.002
_refine_ls_shift/su_mean 0.000
_refine_ls_structure_factor_coef Fsqd
_refine_ls_weighting_details
;
 w=1/[\s^2^(Fo^2^)+(0.0298P)^2^+52.6070P]
 where P=(Fo^2^+2Fc^2^)/3
;
_refine_ls_weighting_scheme calc
_refine_ls_wR_factor_gt 0.1034
_refine_ls_wR_factor_ref 0.1039
_reflns_Friedel_coverage 0.000
_reflns_number_gt 19583
_reflns_number_total 19999
_reflns_threshold_expression 'I > 2\s(I)'
_cod_data_source_file ic6b03014_si_002.cif
_cod_data_source_block 4_SKG546R
_cod_depositor_comments
;
The following automatic conversions were performed:

'_exptl_absorpt_correction_type' value 'Numerical' changed to
'numerical' according to
/home/data/users/saulius/crontab/automatic-downloads/current/ACS/lib/dictionaries/cif_core.dic
dictionary named 'cif_core.dic' version 2.4.2 from 2011-04-26.

Automatic conversion script
Id: cif_fix_values 4973 2017-02-22 13:04:09Z antanas 
;
_cod_database_code 4345624
_shelx_space_group_comment
;
The symmetry employed for this shelxl refinement is uniquely defined
by the following loop, which should always be used as a source of
symmetry information in preference to the above space-group names.
They are only intended as comments.
;
_shelx_estimated_absorpt_t_min 0.567
_shelx_estimated_absorpt_t_max 0.567
_shelxl_version_number 2012-9

loop_
_space_group_symop_operation_xyz
'x, y, z'
'-x, -y, -z'

loop_
_atom_site_label
_atom_site_type_symbol
_atom_site_fract_x
_atom_site_fract_y
_atom_site_fract_z
_atom_site_U_iso_or_equiv
_atom_site_adp_type
_atom_site_occupancy
_atom_site_site_symmetry_order
_atom_site_calc_flag
_atom_site_refinement_flags_posn
_atom_site_refinement_flags_adp
_atom_site_refinement_flags_occupancy
_atom_site_disorder_assembly
_atom_site_disorder_group
Tb2 Tb 0.61719(2) 0.75806(2) 0.32143(2) 0.01703(7) Uani 1 1 d . U . . .
Tb3 Tb 0.85046(2) 0.76334(2) 0.24042(2) 0.01588(7) Uani 1 1 d D U . . .
Tb1 Tb 0.58865(2) 0.70688(2) 0.16701(2) 0.01690(7) Uani 1 1 d . U . . .
Tb4 Tb 0.70965(2) 1.04143(2) 0.23998(2) 0.01660(7) Uani 1 1 d D U . . .
Tb5 Tb 0.62668(2) 0.43157(2) 0.25557(2) 0.02747(8) Uani 1 1 d . U . . .
P1 P 0.81579(11) 0.92929(9) 0.33216(6) 0.0165(3) Uani 1 1 d . U . . .
P2 P 0.49747(11) 0.85896(10) 0.24690(6) 0.0176(3) Uani 1 1 d . U . . .
P3 P 0.77841(11) 0.87232(10) 0.14569(6) 0.0173(3) Uani 1 1 d . U . . .
P4 P 0.77248(12) 0.58482(10) 0.17784(6) 0.0211(3) Uani 1 1 d . U . . .
P5 P 0.47899(12) 0.56634(10) 0.22465(6) 0.0207(3) Uani 1 1 d . U . . .
P6 P 0.72234(12) 0.63009(10) 0.34139(6) 0.0207(3) Uani 1 1 d . U . . .
O1 O 0.8849(3) 0.9894(3) 0.38198(16) 0.0201(8) Uani 1 1 d . U . . .
O2 O 0.7792(3) 0.9842(3) 0.29977(16) 0.0216(9) Uani 1 1 d . U . . .
O3 O 0.8808(3) 0.8812(3) 0.30224(17) 0.0217(9) Uani 1 1 d . U . . .
O4 O 0.7327(3) 0.8731(3) 0.35731(16) 0.0217(9) Uani 1 1 d . U . . .
O5 O 0.3872(3) 0.8729(3) 0.24884(17) 0.0217(9) Uani 1 1 d . U . . .
O6 O 0.5673(3) 0.9421(3) 0.24170(17) 0.0220(9) Uani 1 1 d . U . . .
O7 O 0.5132(3) 0.8300(3) 0.29878(16) 0.0211(9) Uani 1 1 d . U . . .
O8 O 0.4915(3) 0.7914(3) 0.19831(17) 0.0220(9) Uani 1 1 d . U . . .
O9 O 0.8296(3) 0.8992(3) 0.09195(16) 0.0230(9) Uani 1 1 d . U . . .
O10 O 0.7601(3) 0.9499(3) 0.17834(17) 0.0235(9) Uani 1 1 d . U . . .
O11 O 0.8515(3) 0.8377(3) 0.17244(16) 0.0203(8) Uani 1 1 d . U . . .
O12 O 0.6838(3) 0.8054(3) 0.12634(16) 0.0239(9) Uani 1 1 d . U . . .
O13 O 0.7879(3) 0.5514(3) 0.11587(17) 0.0265(9) Uani 1 1 d . U . . .
O14 O 0.7104(4) 0.5104(3) 0.19894(19) 0.0285(10) Uani 1 1 d . U . . .
O15 O 0.8730(3) 0.6265(3) 0.20696(17) 0.0233(9) Uani 1 1 d . U . . .
O16 O 0.7222(3) 0.6543(3) 0.17731(17) 0.0213(8) Uani 1 1 d . U . . .
O17 O 0.3656(3) 0.5588(3) 0.23442(18) 0.0260(9) Uani 1 1 d . U . . .
O18 O 0.5057(3) 0.4949(3) 0.24437(19) 0.0277(10) Uani 1 1 d . U . . .
O19 O 0.5358(3) 0.6529(3) 0.25391(17) 0.0225(9) Uani 1 1 d . U . . .
O20 O 0.4902(3) 0.5686(3) 0.16559(18) 0.0271(9) Uani 1 1 d . U . . .
O21 O 0.8204(4) 0.6558(3) 0.38119(18) 0.0295(10) Uani 1 1 d . U . . .
O22 O 0.7014(4) 0.5383(3) 0.31926(18) 0.0287(10) Uani 1 1 d . U . . .
O23 O 0.7515(3) 0.6889(3) 0.30102(16) 0.0199(8) Uani 1 1 d . U . . .
O24 O 0.6380(3) 0.6539(3) 0.37039(17) 0.0248(9) Uani 1 1 d . U . . .
O25 O 0.6905(3) 0.7930(2) 0.24237(15) 0.0155(8) Uani 1 1 d . U . . .
O26 O 0.7714(4) 1.2046(3) 0.2430(2) 0.0354(11) Uani 1 1 d . U . . .
O27 O 0.8768(3) 1.1320(3) 0.2425(2) 0.0356(11) Uani 1 1 d . U . . .
O28 O 0.9273(4) 1.2674(3) 0.2504(3) 0.0519(16) Uani 1 1 d . U . . .
O29 O 0.5350(4) 0.7780(3) 0.40253(18) 0.0342(11) Uani 1 1 d . U . . .
O30 O 0.9602(3) 0.7344(3) 0.30948(19) 0.0313(11) Uani 1 1 d D U . . .
O31 O 1.0210(3) 0.8154(3) 0.2215(2) 0.0316(10) Uani 1 1 d D U . . .
O32 O 0.6119(4) 0.6297(3) 0.07742(19) 0.0410(12) Uani 1 1 d . U . . .
H32A H 0.6177 0.5788 0.0711 0.062 Uiso 1 1 d R U . . .
H32B H 0.6152 0.6494 0.0476 0.062 Uiso 1 1 d R U . . .
O33 O 0.4513(5) 0.7020(4) 0.1038(2) 0.0539(16) Uani 1 1 d D U . . .
O34 O 0.6857(4) 1.0697(4) 0.1505(2) 0.0413(13) Uani 1 1 d D U . . .
O35 O 0.5756(3) 1.1083(3) 0.24123(18) 0.0257(10) Uani 1 1 d . U . . .
H35A H 0.5252 1.0748 0.2216 0.039 Uiso 1 1 d R U . . .
H35B H 0.5948 1.1545 0.2284 0.039 Uiso 1 1 d R U . . .
O40 O 0.9276(4) 0.5104(4) 0.2540(3) 0.0622(19) Uani 1 1 d . U . . .
H H 0.9202 0.5581 0.2533 0.093 Uiso 1 1 calc R U . . .
O41 O 1.1847(5) 0.7579(4) 0.2214(3) 0.0608(17) Uani 1 1 d . U . . .
HA H 1.2406 0.7769 0.2374 0.091 Uiso 1 1 calc R U . . .
O43 O 0.4963(6) 0.6898(5) 0.4827(3) 0.070(2) Uani 1 1 d . U . . .
HB H 0.4907 0.6384 0.4742 0.105 Uiso 1 1 calc R U . . .
O47 O 0.5262(10) 0.5302(10) 0.4201(6) 0.187(7) Uani 1 1 d . . . . .
N1 N 0.8608(4) 1.2031(4) 0.2452(3) 0.0311(12) Uani 1 1 d . U . . .
C1 C 0.9008(5) 1.0758(4) 0.3949(2) 0.0227(12) Uani 1 1 d . U . . .
C2 C 0.8469(5) 1.1071(4) 0.4346(3) 0.0302(13) Uani 1 1 d . U . . .
C3 C 0.8690(6) 1.1940(5) 0.4499(3) 0.0422(17) Uani 1 1 d . U . . .
H3 H 0.8341 1.2175 0.4772 0.051 Uiso 1 1 calc R U . . .
C4 C 0.9414(7) 1.2462(5) 0.4255(3) 0.0461(18) Uani 1 1 d . U . . .
H4 H 0.9543 1.3050 0.4357 0.055 Uiso 1 1 calc R U . . .
C5 C 0.9952(6) 1.2136(4) 0.3865(3) 0.0361(15) Uani 1 1 d . U . . .
H5 H 1.0455 1.2501 0.3708 0.043 Uiso 1 1 calc R U . . .
C6 C 0.9755(5) 1.1268(4) 0.3702(3) 0.0251(12) Uani 1 1 d . U . . .
C7 C 1.0375(5) 1.0896(4) 0.3299(3) 0.0261(13) Uani 1 1 d . U . . .
H7 H 0.9913 1.0462 0.3031 0.031 Uiso 1 1 calc R U . . .
C8 C 1.1013(5) 1.0454(5) 0.3572(3) 0.0345(16) Uani 1 1 d . U . . .
H8A H 1.1480 1.0864 0.3836 0.052 Uiso 1 1 calc R U . . .
H8B H 1.1374 1.0185 0.3303 0.052 Uiso 1 1 calc R U . . .
H8C H 1.0592 1.0030 0.3750 0.052 Uiso 1 1 calc R U . . .
C9 C 1.1014(5) 1.1521(5) 0.2993(3) 0.0351(16) Uani 1 1 d . U . . .
H9A H 1.0617 1.1851 0.2858 0.053 Uiso 1 1 calc R U . . .
H9B H 1.1278 1.1220 0.2692 0.053 Uiso 1 1 calc R U . . .
H9C H 1.1558 1.1893 0.3231 0.053 Uiso 1 1 calc R U . . .
C10 C 0.7735(6) 1.0493(5) 0.4644(3) 0.0368(16) Uani 1 1 d . U . . .
H10 H 0.7571 0.9917 0.4429 0.044 Uiso 1 1 calc R U . . .
C11 C 0.8229(7) 1.0473(6) 0.5186(3) 0.051(2) Uani 1 1 d . U . . .
H11A H 0.8822 1.0280 0.5124 0.077 Uiso 1 1 calc R U . . .
H11B H 0.7771 1.0090 0.5376 0.077 Uiso 1 1 calc R U . . .
H11C H 0.8408 1.1035 0.5401 0.077 Uiso 1 1 calc R U . . .
C12 C 0.6773(7) 1.0750(7) 0.4728(4) 0.059(2) Uani 1 1 d . U . . .
H12A H 0.6920 1.1322 0.4927 0.089 Uiso 1 1 calc R U . . .
H12B H 0.6339 1.0370 0.4929 0.089 Uiso 1 1 calc R U . . .
H12C H 0.6448 1.0723 0.4380 0.089 Uiso 1 1 calc R U . . .
C13 C 0.3681(5) 0.9470(4) 0.2405(3) 0.0271(12) Uani 1 1 d . U . . .
C14 C 0.3446(5) 0.9549(5) 0.1879(3) 0.0342(14) Uani 1 1 d . U . . .
C15 C 0.3205(6) 1.0268(6) 0.1811(4) 0.0435(16) Uani 1 1 d . U . . .
H15 H 0.3051 1.0344 0.1461 0.052 Uiso 1 1 calc R U . . .
C16 C 0.3181(5) 1.0874(5) 0.2235(4) 0.0438(17) Uani 1 1 d . U . . .
H16 H 0.3014 1.1363 0.2174 0.053 Uiso 1 1 calc R U . . .
C17 C 0.3402(5) 1.0784(5) 0.2764(4) 0.0391(15) Uani 1 1 d . U . . .
H17 H 0.3377 1.1209 0.3056 0.047 Uiso 1 1 calc R U . . .
C18 C 0.3657(5) 1.0071(4) 0.2853(3) 0.0296(13) Uani 1 1 d . U . . .
C19 C 0.3464(5) 0.8867(6) 0.1402(3) 0.0382(16) Uani 1 1 d . U . . .
H19 H 0.3532 0.8367 0.1549 0.046 Uiso 1 1 calc R U . . .
C20 C 0.4366(7) 0.9148(7) 0.1082(4) 0.058(2) Uani 1 1 d . U . . .
H20A H 0.4361 0.9675 0.0968 0.087 Uiso 1 1 calc R U . . .
H20B H 0.4348 0.8720 0.0768 0.087 Uiso 1 1 calc R U . . .
H20C H 0.4965 0.9230 0.1307 0.087 Uiso 1 1 calc R U . . .
C21 C 0.2524(7) 0.8599(7) 0.1052(4) 0.057(2) Uani 1 1 d . U . . .
H21A H 0.1974 0.8353 0.1257 0.086 Uiso 1 1 calc R U . . .
H21B H 0.2584 0.8185 0.0744 0.086 Uiso 1 1 calc R U . . .
H21C H 0.2403 0.9086 0.0926 0.086 Uiso 1 1 calc R U . . .
C22 C 0.3896(5) 0.9911(5) 0.3409(3) 0.0331(15) Uani 1 1 d . U . . .
H22 H 0.4485 0.9686 0.3383 0.040 Uiso 1 1 calc R U . . .
C23 C 0.4158(7) 1.0700(6) 0.3830(4) 0.052(2) Uani 1 1 d . U . . .
H23A H 0.4698 1.1118 0.3713 0.078 Uiso 1 1 calc R U . . .
H23B H 0.4360 1.0569 0.4168 0.078 Uiso 1 1 calc R U . . .
H23C H 0.3583 1.0922 0.3880 0.078 Uiso 1 1 calc R U . . .
C24 C 0.3047(6) 0.9234(5) 0.3575(3) 0.0373(17) Uani 1 1 d . U . . .
H24A H 0.2454 0.9433 0.3603 0.056 Uiso 1 1 calc R U . . .
H24B H 0.3227 0.9114 0.3921 0.056 Uiso 1 1 calc R U . . .
H24C H 0.2921 0.8724 0.3306 0.056 Uiso 1 1 calc R U . . .
C25 C 0.8257(5) 0.9709(4) 0.0720(2) 0.0227(12) Uani 1 1 d . U . . .
C26 C 0.9053(5) 1.0424(4) 0.0859(3) 0.0264(12) Uani 1 1 d . U . . .
C27 C 0.9016(6) 1.1120(4) 0.0644(3) 0.0354(15) Uani 1 1 d . U . . .
H27 H 0.9542 1.1613 0.0730 0.042 Uiso 1 1 calc R U . . .
C28 C 0.8247(6) 1.1120(5) 0.0312(3) 0.0413(17) Uani 1 1 d . U . . .
H28 H 0.8239 1.1614 0.0179 0.050 Uiso 1 1 calc R U . . .
C29 C 0.7477(6) 1.0406(5) 0.0167(3) 0.0378(16) Uani 1 1 d . U . . .
H29A H 0.6950 1.0414 -0.0066 0.045 Uiso 1 1 calc R U . . .
C30 C 0.7467(5) 0.9671(4) 0.0360(3) 0.0288(13) Uani 1 1 d . U . . .
C31 C 0.9934(5) 1.0393(5) 0.1184(3) 0.0367(16) Uani 1 1 d . U . . .
H31A H 0.9704 1.0030 0.1456 0.044 Uiso 1 1 calc R U . . .
C32 C 1.0595(7) 1.0000(6) 0.0816(4) 0.054(2) Uani 1 1 d . U . . .
H32C H 1.0212 0.9456 0.0623 0.080 Uiso 1 1 calc R U . . .
H32D H 1.1139 0.9927 0.1030 0.080 Uiso 1 1 calc R U . . .
H32E H 1.0858 1.0366 0.0560 0.080 Uiso 1 1 calc R U . . .
C33 C 1.0531(7) 1.1261(7) 0.1476(4) 0.063(3) Uani 1 1 d . U . . .
H33A H 1.0850 1.1595 0.1215 0.095 Uiso 1 1 calc R U . . .
H33B H 1.1032 1.1195 0.1724 0.095 Uiso 1 1 calc R U . . .
H33C H 1.0089 1.1544 0.1677 0.095 Uiso 1 1 calc R U . . .
C34 C 0.6678(6) 0.8863(5) 0.0172(3) 0.0380(16) Uani 1 1 d . U . . .
H34A H 0.6487 0.8578 0.0485 0.046 Uiso 1 1 calc R U . . .
C35 C 0.7113(8) 0.8301(6) -0.0235(4) 0.064(3) Uani 1 1 d . U . . .
H35C H 0.7219 0.8538 -0.0564 0.096 Uiso 1 1 calc R U . . .
H35D H 0.6656 0.7742 -0.0315 0.096 Uiso 1 1 calc R U . . .
H35E H 0.7741 0.8265 -0.0087 0.096 Uiso 1 1 calc R U . . .
C36 C 0.5756(7) 0.8984(7) -0.0089(4) 0.056(2) Uani 1 1 d . U . . .
H36A H 0.5531 0.9413 0.0145 0.084 Uiso 1 1 calc R U . . .
H36B H 0.5239 0.8457 -0.0145 0.084 Uiso 1 1 calc R U . . .
H36C H 0.5909 0.9161 -0.0433 0.084 Uiso 1 1 calc R U . . .
C37 C 0.8802(5) 0.5440(4) 0.0977(2) 0.0272(12) Uani 1 1 d . U . . .
C38 C 0.9028(6) 0.4681(5) 0.0982(3) 0.0344(14) Uani 1 1 d . U . . .
C39 C 0.9951(6) 0.4639(5) 0.0800(3) 0.0428(16) Uani 1 1 d . U . . .
H39 H 1.0143 0.4139 0.0799 0.051 Uiso 1 1 calc R U . . .
C40 C 1.0589(6) 0.5301(6) 0.0621(3) 0.0446(17) Uani 1 1 d . U . . .
H40 H 1.1220 0.5262 0.0515 0.053 Uiso 1 1 calc R U . . .
C41 C 1.0304(6) 0.6024(5) 0.0599(3) 0.0396(16) Uani 1 1 d . U . . .
H41 H 1.0734 0.6471 0.0464 0.048 Uiso 1 1 calc R U . . .
C42 C 0.9396(5) 0.6101(5) 0.0771(3) 0.0301(13) Uani 1 1 d . U . . .
C43 C 0.8287(7) 0.3935(5) 0.1134(3) 0.0449(18) Uani 1 1 d . U . . .
H43 H 0.7937 0.4148 0.1443 0.054 Uiso 1 1 calc R U . . .
C44 C 0.7519(8) 0.3534(6) 0.0666(4) 0.062(3) Uani 1 1 d . U . . .
H44A H 0.7198 0.3949 0.0579 0.093 Uiso 1 1 calc R U . . .
H44B H 0.7027 0.3064 0.0767 0.093 Uiso 1 1 calc R U . . .
H44C H 0.7845 0.3333 0.0354 0.093 Uiso 1 1 calc R U . . .
C45 C 0.8737(9) 0.3280(6) 0.1304(4) 0.062(3) Uani 1 1 d . U . . .
H45A H 0.8996 0.2997 0.0993 0.093 Uiso 1 1 calc R U . . .
H45B H 0.8233 0.2870 0.1452 0.093 Uiso 1 1 calc R U . . .
H45C H 0.9273 0.3552 0.1576 0.093 Uiso 1 1 calc R U . . .
C46 C 0.9038(6) 0.6852(5) 0.0698(3) 0.0363(16) Uani 1 1 d . U . . .
H46 H 0.8622 0.6966 0.1002 0.044 Uiso 0.73(11) 1 calc R U P A 1
H46A H 0.8586 0.6916 0.0992 0.044 Uiso 0.27(11) 1 calc R U P A 2
C47 C 0.8378(9) 0.6614(7) 0.0178(4) 0.071(3) Uani 1 1 d . U . . .
H47A H 0.8783 0.6562 -0.0129 0.106 Uiso 1 1 calc R U . . .
H47B H 0.8041 0.7048 0.0154 0.106 Uiso 1 1 calc R U . . .
H47C H 0.7889 0.6080 0.0178 0.106 Uiso 1 1 calc R U . . .
C49 C 0.2985(5) 0.4998(4) 0.2584(3) 0.0302(13) Uani 1 1 d . U . . .
C50 C 0.2744(5) 0.5242(5) 0.3096(3) 0.0357(14) Uani 1 1 d . U . . .
C51 C 0.2017(6) 0.4659(6) 0.3312(3) 0.0450(17) Uani 1 1 d . U . . .
H51 H 0.1827 0.4805 0.3664 0.054 Uiso 1 1 calc R U . . .
C52 C 0.1568(6) 0.3867(6) 0.3013(4) 0.0505(19) Uani 1 1 d . U . . .
H52 H 0.1079 0.3478 0.3163 0.061 Uiso 1 1 calc R U . . .
C53 C 0.1838(6) 0.3659(5) 0.2510(4) 0.0475(18) Uani 1 1 d . U . . .
H53 H 0.1529 0.3122 0.2310 0.057 Uiso 1 1 calc R U . . .
C54 C 0.2555(5) 0.4209(5) 0.2277(3) 0.0376(15) Uani 1 1 d . U . . .
C55 C 0.3224(6) 0.6114(5) 0.3407(3) 0.0434(17) Uani 1 1 d . U . . .
H55 H 0.3952 0.6219 0.3389 0.052 Uiso 1 1 calc R U . . .
C56 C 0.2913(7) 0.6786(5) 0.3166(4) 0.049(2) Uani 1 1 d . U . . .
H56A H 0.3074 0.6745 0.2790 0.073 Uiso 1 1 calc R U . . .
H56B H 0.3263 0.7339 0.3363 0.073 Uiso 1 1 calc R U . . .
H56C H 0.2203 0.6706 0.3189 0.073 Uiso 1 1 calc R U . . .
C57 C 0.2987(8) 0.6205(7) 0.3999(4) 0.070(3) Uani 1 1 d . U . . .
H57A H 0.2280 0.6138 0.4027 0.105 Uiso 1 1 calc R U . . .
H57B H 0.3350 0.6759 0.4187 0.105 Uiso 1 1 calc R U . . .
H57C H 0.3179 0.5775 0.4160 0.105 Uiso 1 1 calc R U . . .
C58 C 0.2796(6) 0.3992(6) 0.1706(4) 0.0506(19) Uani 1 1 d . U . . .
H58 H 0.3354 0.4447 0.1620 0.061 Uiso 0.483(16) 1 calc R U P B 1
H58A H 0.3526 0.4111 0.1687 0.061 Uiso 0.517(16) 1 calc R U P B 2
C59 C 0.2031(17) 0.3824(16) 0.1322(9) 0.072(7) Uani 0.483(16) 1 d . U P B 1
H59A H 0.1449 0.3441 0.1434 0.108 Uiso 0.483(16) 1 calc R U P B 1
H59B H 0.2224 0.3567 0.0981 0.108 Uiso 0.483(16) 1 calc R U P B 1
H59C H 0.1878 0.4346 0.1280 0.108 Uiso 0.483(16) 1 calc R U P B 1
C60 C 0.318(2) 0.3053(13) 0.1671(10) 0.074(7) Uani 0.483(16) 1 d . U P B 1
H60A H 0.3664 0.3120 0.1965 0.110 Uiso 0.483(16) 1 calc R U P B 1
H60B H 0.3470 0.2937 0.1329 0.110 Uiso 0.483(16) 1 calc R U P B 1
H60C H 0.2607 0.2587 0.1700 0.110 Uiso 0.483(16) 1 calc R U P B 1
C61 C 0.8198(7) 0.6343(5) 0.4327(3) 0.0463(17) Uani 1 1 d . U . . .
C62 C 0.8002(9) 0.6928(7) 0.4742(4) 0.068(2) Uani 1 1 d . U . . .
C63 C 0.7945(11) 0.6744(9) 0.5248(5) 0.096(3) Uani 1 1 d . U . . .
H63 H 0.7800 0.7119 0.5537 0.115 Uiso 1 1 calc R U . . .
C64 C 0.8101(12) 0.6012(9) 0.5321(5) 0.106(3) Uani 1 1 d . U . . .
H64 H 0.8034 0.5876 0.5669 0.128 Uiso 1 1 calc R U . . .
C65 C 0.8353(11) 0.5444(7) 0.4928(5) 0.094(3) Uani 1 1 d . U . . .
H65 H 0.8481 0.4951 0.5011 0.113 Uiso 1 1 calc R U . . .
C66 C 0.8417(9) 0.5613(6) 0.4387(4) 0.070(2) Uani 1 1 d . U . . .
C67 C 0.7944(9) 0.7794(7) 0.4658(4) 0.069(2) Uani 1 1 d . U . . .
H67 H 0.7679 0.7742 0.4283 0.083 Uiso 1 1 calc R U . . .
C68 C 0.8962(9) 0.8369(6) 0.4716(4) 0.064(2) Uani 1 1 d . U . . .
H68A H 0.9235 0.8434 0.5081 0.096 Uiso 1 1 calc R U . . .
H68B H 0.8938 0.8915 0.4639 0.096 Uiso 1 1 calc R U . . .
H68C H 0.9378 0.8134 0.4464 0.096 Uiso 1 1 calc R U . . .
C69 C 0.7293(9) 0.8170(9) 0.5029(6) 0.106(5) Uani 1 1 d . U . . .
H69A H 0.6622 0.7802 0.4982 0.160 Uiso 1 1 calc R U . . .
H69B H 0.7290 0.8718 0.4948 0.160 Uiso 1 1 calc R U . . .
H69C H 0.7544 0.8234 0.5400 0.160 Uiso 1 1 calc R U . . .
C70 C 0.8748(10) 0.5097(7) 0.3954(5) 0.087(3) Uani 1 1 d . U . . .
H70 H 0.8563 0.5205 0.3597 0.105 Uiso 0.43(2) 1 calc R U P C 1
H70A H 0.8384 0.5152 0.3628 0.105 Uiso 0.57(2) 1 calc R U P C 2
C71 C 0.973(3) 0.506(2) 0.3992(16) 0.107(5) Uani 0.43(2) 1 d . U P C 1
H71A H 1.0164 0.5543 0.3872 0.160 Uiso 0.43(2) 1 calc R U P C 1
H71B H 0.9796 0.4545 0.3767 0.160 Uiso 0.43(2) 1 calc R U P C 1
H71C H 0.9923 0.5055 0.4364 0.160 Uiso 0.43(2) 1 calc R U P C 1
C72 C 0.824(2) 0.4128(13) 0.4029(12) 0.112(6) Uani 0.64(2) 1 d . U P C 1
H72A H 0.8621 0.3980 0.4304 0.168 Uiso 0.64(2) 1 calc R U P C 1
H72B H 0.8229 0.3751 0.3690 0.168 Uiso 0.64(2) 1 calc R U P C 1
H72C H 0.7566 0.4075 0.4137 0.168 Uiso 0.64(2) 1 calc R U P C 1
C73 C 0.3752(17) 0.6384(15) 0.0746(9) 0.095(8) Uani 0.87(5) 1 d . U P D 1
H73A H 0.4033 0.6003 0.0504 0.143 Uiso 0.87(5) 1 calc R U P D 1
H73B H 0.3352 0.6631 0.0538 0.143 Uiso 0.87(5) 1 calc R U P D 1
H73C H 0.3340 0.6075 0.0992 0.143 Uiso 0.87(5) 1 calc R U P D 1
C74 C 0.6407(10) 1.1233(8) 0.1270(5) 0.084(4) Uani 1 1 d D U . . .
H74A H 0.6827 1.1476 0.1002 0.126 Uiso 1 1 calc R U . . .
H74B H 0.6321 1.1682 0.1548 0.126 Uiso 1 1 calc R U . . .
H74C H 0.5765 1.0910 0.1100 0.126 Uiso 1 1 calc R U . . .
C75 C 1.0651(6) 0.9012(5) 0.2162(3) 0.0391(18) Uani 1 1 d D U . . .
H75A H 1.0734 0.9047 0.1783 0.059 Uiso 1 1 calc R U . . .
H75B H 1.1294 0.9212 0.2359 0.059 Uiso 1 1 calc R U . . .
H75C H 1.0225 0.9359 0.2307 0.059 Uiso 1 1 calc R U . . .
C76 C 0.5117(8) 0.8535(6) 0.4250(3) 0.053(2) Uani 1 1 d . U . . .
H76A H 0.5285 0.8935 0.4004 0.080 Uiso 1 1 calc R U . . .
H76B H 0.5494 0.8772 0.4592 0.080 Uiso 1 1 calc R U . . .
H76C H 0.4413 0.8415 0.4307 0.080 Uiso 1 1 calc R U . . .
C77 C 1.0412(5) 0.7914(5) 0.3398(3) 0.0372(17) Uani 1 1 d D U . . .
H77A H 1.0937 0.8099 0.3162 0.056 Uiso 1 1 calc R U . . .
H77B H 1.0652 0.7643 0.3665 0.056 Uiso 1 1 calc R U . . .
H77C H 1.0210 0.8398 0.3579 0.056 Uiso 1 1 calc R U . . .
C78 C 1.1834(10) 0.6838(6) 0.1831(4) 0.073(3) Uani 1 1 d . U . . .
HC H 1.2166 0.7001 0.1514 0.109 Uiso 1 1 calc R U . . .
HD H 1.1151 0.6521 0.1728 0.109 Uiso 1 1 calc R U . . .
HE H 1.2174 0.6492 0.1992 0.109 Uiso 1 1 calc R U . . .
C80 C 1.0242(7) 0.5091(8) 0.2402(5) 0.080(4) Uani 1 1 d . U . . .
HF H 1.0281 0.5041 0.2014 0.120 Uiso 1 1 calc R U . . .
HG H 1.0402 0.4614 0.2519 0.120 Uiso 1 1 calc R U . . .
HH H 1.0709 0.5610 0.2578 0.120 Uiso 1 1 calc R U . . .
C81 C 0.4478(13) 0.7046(10) 0.5296(5) 0.112(5) Uani 1 1 d . U . . .
HI H 0.4145 0.7482 0.5271 0.168 Uiso 1 1 calc R U . . .
HJ H 0.4958 0.7229 0.5603 0.168 Uiso 1 1 calc R U . . .
HK H 0.3993 0.6531 0.5342 0.168 Uiso 1 1 calc R U . . .
C59A C 0.2382(12) 0.4633(12) 0.1361(6) 0.047(4) Uani 0.517(16) 1 d . U P B 2
H59D H 0.1667 0.4518 0.1376 0.071 Uiso 0.517(16) 1 calc R U P B 2
H59E H 0.2552 0.4534 0.0988 0.071 Uiso 0.517(16) 1 calc R U P B 2
H59F H 0.2690 0.5217 0.1521 0.071 Uiso 0.517(16) 1 calc R U P B 2
C60A C 0.2345(15) 0.3161(12) 0.1428(9) 0.065(6) Uani 0.517(16) 1 d . U P B 2
H60D H 0.2477 0.2755 0.1635 0.098 Uiso 0.517(16) 1 calc R U P B 2
H60E H 0.2616 0.3081 0.1076 0.098 Uiso 0.517(16) 1 calc R U P B 2
H60F H 0.1633 0.3079 0.1383 0.098 Uiso 0.517(16) 1 calc R U P B 2
C0AA C 0.979(3) 0.7651(14) 0.066(2) 0.071(7) Uani 0.73(11) 1 d . U P A 1
H0AA H 1.0228 0.7825 0.0990 0.107 Uiso 0.73(11) 1 calc R U P A 1
H0AB H 0.9464 0.8085 0.0627 0.107 Uiso 0.73(11) 1 calc R U P A 1
H0AC H 1.0181 0.7565 0.0354 0.107 Uiso 0.73(11) 1 calc R U P A 1
C0AB C 1.003(7) 0.766(4) 0.086(5) 0.071(7) Uani 0.27(11) 1 d . U P A 2
H0AD H 1.0401 0.7576 0.1164 0.107 Uiso 0.27(11) 1 calc R U P A 2
H0AE H 0.9825 0.8175 0.0954 0.107 Uiso 0.27(11) 1 calc R U P A 2
H0AF H 1.0444 0.7701 0.0553 0.107 Uiso 0.27(11) 1 calc R U P A 2
C71A C 0.998(2) 0.5683(18) 0.3902(13) 0.107(5) Uani 0.57(2) 1 d . U P C 2
H71D H 0.9994 0.6271 0.3912 0.160 Uiso 0.57(2) 1 calc R U P C 2
H71E H 1.0219 0.5467 0.3563 0.160 Uiso 0.57(2) 1 calc R U P C 2
H71F H 1.0392 0.5635 0.4200 0.160 Uiso 0.57(2) 1 calc R U P C 2
C72A C 0.906(4) 0.431(2) 0.379(2) 0.112(6) Uani 0.36(2) 1 d . U P C 2
H72D H 0.9415 0.4208 0.4098 0.168 Uiso 0.36(2) 1 calc R U P C 2
H72E H 0.9485 0.4371 0.3496 0.168 Uiso 0.36(2) 1 calc R U P C 2
H72F H 0.8475 0.3842 0.3686 0.168 Uiso 0.36(2) 1 calc R U P C 2
C73A C 0.418(10) 0.668(11) 0.052(6) 0.095(8) Uani 0.13(5) 1 d . U P D 2
H73D H 0.4507 0.6242 0.0390 0.143 Uiso 0.13(5) 1 calc R U P D 2
H73E H 0.4340 0.7114 0.0299 0.143 Uiso 0.13(5) 1 calc R U P D 2
H73F H 0.3472 0.6436 0.0504 0.143 Uiso 0.13(5) 1 calc R U P D 2
O0AA O 0.5932(6) 0.2775(4) 0.2714(3) 0.0750(18) Uani 1 1 d . U . . .
O2AA O 0.6209(8) 0.2438(6) 0.3519(4) 0.106(3) Uani 1 1 d . U . . .
O1AA O 0.6350(7) 0.3761(5) 0.3438(3) 0.0805(18) Uani 1 1 d . U . . .
N7 N 0.6177(9) 0.2983(6) 0.3248(4) 0.082(2) Uani 1 1 d . U . . .
O3AA O 0.7056(4) 1.1145(3) 0.33078(19) 0.0403(13) Uani 1 1 d . U . . .
H3AA H 0.6542 1.0876 0.3472 0.060 Uiso 1 1 d R U . . .
H3AB H 0.7004 1.1663 0.3303 0.060 Uiso 1 1 d R U . . .
O4AA O 0.7702(4) 0.3845(3) 0.2520(2) 0.0382(12) Uani 1 1 d . U . . .
H4AA H 0.7611 0.3396 0.2667 0.057 Uiso 1 1 d R U . . .
H4AB H 0.8196 0.4237 0.2694 0.057 Uiso 1 1 d R U . . .
O5AA O 0.5653(5) 0.3488(4) 0.1695(3) 0.0596(16) Uani 1 1 d . U . . .
O6AA O 0.5373(7) 0.4483(6) 0.0989(4) 0.106(3) Uani 1 1 d . U . . .
C1A C 0.4773(13) 0.4172(9) 0.0557(5) 0.098(4) Uani 1 1 d . U . . .
O7AB O 0.4503(9) 0.3695(7) 0.2868(5) 0.0585(17) Uani 0.576(10) 1 d . U P E 2
C1AB C 0.394(2) 0.3172(15) 0.3202(10) 0.089(5) Uani 0.66(3) 1 d . U P E 2
C5AB C 0.560(2) 0.2750(11) 0.1746(10) 0.066(4) Uani 0.46(2) 1 d . U P E 2
C5AC C 0.4911(13) 0.2627(13) 0.1561(8) 0.071(7) Uani 0.54(2) 1 d . U P E 3
O7AC O 0.5399(12) 0.3878(9) 0.3233(7) 0.0585(17) Uani 0.424(10) 1 d . U P E 3
C1AC C 0.441(4) 0.339(3) 0.319(2) 0.089(5) Uani 0.34(3) 1 d . U P E 3
H30 H 0.938(4) 0.693(3) 0.327(2) 0.133 Uiso 1 1 d D U . . .
H31 H 1.0676(18) 0.791(3) 0.224(5) 0.133 Uiso 1 1 d D U . . .
H33 H 0.422(10) 0.738(7) 0.114(6) 0.133 Uiso 1 1 d D U . F 1
H34 H 0.711(9) 1.041(7) 0.1256(10) 0.133 Uiso 1 1 d D U . . .

loop_
_atom_site_aniso_label
_atom_site_aniso_U_11
_atom_site_aniso_U_22
_atom_site_aniso_U_33
_atom_site_aniso_U_23
_atom_site_aniso_U_13
_atom_site_aniso_U_12
Tb2 0.01422(14) 0.02075(15) 0.01568(14) 0.00664(11) -0.00031(10) 0.00187(11)
Tb3 0.01504(14) 0.01404(14) 0.01913(14) 0.00363(11) 0.00066(11) 0.00443(11)
Tb1 0.01632(14) 0.01736(15) 0.01689(14) 0.00528(11) -0.00095(11) 0.00302(11)
Tb4 0.01556(14) 0.01646(14) 0.01941(14) 0.00483(11) 0.00335(11) 0.00598(11)
Tb5 0.02878(18) 0.01386(15) 0.03988(19) 0.00358(13) -0.00593(14) 0.00700(13)
P1 0.0153(7) 0.0173(7) 0.0161(7) 0.0024(6) -0.0004(6) 0.0033(6)
P2 0.0114(7) 0.0237(8) 0.0189(7) 0.0071(6) 0.0024(6) 0.0046(6)
P3 0.0197(8) 0.0169(7) 0.0169(7) 0.0068(6) 0.0055(6) 0.0053(6)
P4 0.0245(8) 0.0151(7) 0.0237(8) 0.0004(6) -0.0040(6) 0.0072(6)
P5 0.0167(8) 0.0203(8) 0.0232(8) 0.0082(6) -0.0026(6) -0.0010(6)
P6 0.0236(8) 0.0186(8) 0.0187(7) 0.0072(6) -0.0045(6) 0.0014(6)
O1 0.020(2) 0.018(2) 0.021(2) 0.0008(16) -0.0025(16) 0.0049(16)
O2 0.019(2) 0.026(2) 0.020(2) 0.0067(17) -0.0003(16) 0.0051(17)
O3 0.018(2) 0.022(2) 0.023(2) 0.0002(16) -0.0015(16) 0.0041(17)
O4 0.021(2) 0.023(2) 0.018(2) 0.0038(16) 0.0010(16) 0.0011(17)
O5 0.0133(19) 0.027(2) 0.027(2) 0.0100(18) 0.0037(16) 0.0055(17)
O6 0.0126(19) 0.026(2) 0.028(2) 0.0080(18) 0.0031(16) 0.0040(16)
O7 0.018(2) 0.030(2) 0.019(2) 0.0075(17) 0.0037(16) 0.0108(18)
O8 0.018(2) 0.026(2) 0.023(2) 0.0056(17) -0.0001(16) 0.0071(17)
O9 0.030(2) 0.022(2) 0.020(2) 0.0091(17) 0.0120(17) 0.0091(18)
O10 0.029(2) 0.024(2) 0.022(2) 0.0073(17) 0.0099(18) 0.0117(18)
O11 0.020(2) 0.020(2) 0.022(2) 0.0064(16) 0.0057(16) 0.0063(17)
O12 0.025(2) 0.029(2) 0.019(2) 0.0094(17) 0.0013(17) 0.0052(18)
O13 0.030(2) 0.025(2) 0.024(2) -0.0028(17) -0.0024(18) 0.0112(19)
O14 0.033(2) 0.016(2) 0.035(2) 0.0019(18) -0.0013(19) 0.0077(18)
O15 0.027(2) 0.018(2) 0.025(2) 0.0012(17) -0.0033(17) 0.0089(17)
O16 0.022(2) 0.0134(19) 0.027(2) 0.0004(16) -0.0002(16) 0.0049(16)
O17 0.015(2) 0.028(2) 0.035(2) 0.0159(19) -0.0009(17) 0.0002(17)
O18 0.021(2) 0.026(2) 0.037(2) 0.0132(19) -0.0014(19) 0.0029(18)
O19 0.020(2) 0.022(2) 0.022(2) 0.0064(16) -0.0021(16) -0.0022(17)
O20 0.029(2) 0.021(2) 0.026(2) 0.0044(17) -0.0002(18) -0.0031(18)
O21 0.031(2) 0.030(2) 0.027(2) 0.0121(19) -0.0095(19) 0.004(2)
O22 0.035(3) 0.022(2) 0.029(2) 0.0087(17) -0.0057(19) 0.0053(18)
O23 0.020(2) 0.019(2) 0.021(2) 0.0065(16) -0.0017(16) 0.0038(16)
O24 0.027(2) 0.025(2) 0.021(2) 0.0081(17) 0.0004(17) 0.0029(18)
O25 0.0142(19) 0.018(2) 0.0149(18) 0.0033(15) 0.0009(14) 0.0052(15)
O26 0.024(2) 0.026(2) 0.059(3) 0.011(2) 0.003(2) 0.0094(19)
O27 0.021(2) 0.022(2) 0.066(3) 0.014(2) 0.003(2) 0.0055(18)
O28 0.034(3) 0.026(3) 0.093(5) 0.021(3) -0.008(3) -0.003(2)
O29 0.033(3) 0.052(3) 0.023(2) 0.013(2) 0.0122(19) 0.015(2)
O30 0.024(2) 0.030(3) 0.039(3) 0.013(2) -0.0109(19) 0.000(2)
O31 0.017(2) 0.035(3) 0.044(3) 0.013(2) 0.006(2) 0.0069(19)
O32 0.056(3) 0.040(3) 0.024(2) -0.001(2) 0.005(2) 0.011(3)
O33 0.059(4) 0.055(4) 0.049(3) -0.006(3) -0.031(3) 0.028(3)
O34 0.057(3) 0.054(3) 0.030(2) 0.019(2) 0.012(2) 0.036(3)
O35 0.019(2) 0.022(2) 0.038(3) 0.008(2) 0.0037(19) 0.0080(18)
O40 0.037(3) 0.055(4) 0.103(5) 0.042(4) -0.011(3) 0.012(3)
O41 0.048(4) 0.069(4) 0.069(4) 0.007(3) 0.001(3) 0.024(4)
O43 0.079(5) 0.085(5) 0.044(4) 0.026(4) 0.013(3) 0.010(4)
O47 0.126(10) 0.214(15) 0.192(13) 0.126(12) 0.021(9) -0.060(10)
N1 0.020(3) 0.023(3) 0.051(3) 0.014(2) 0.001(2) 0.003(2)
C1 0.027(3) 0.020(3) 0.021(3) 0.002(2) -0.004(2) 0.006(2)
C2 0.037(3) 0.029(3) 0.026(3) 0.001(2) 0.005(2) 0.013(3)
C3 0.051(4) 0.030(3) 0.046(4) -0.001(3) 0.013(3) 0.016(3)
C4 0.060(4) 0.023(3) 0.055(4) 0.001(3) 0.009(3) 0.014(3)
C5 0.046(4) 0.023(3) 0.039(4) 0.008(3) 0.004(3) 0.007(3)
C6 0.029(3) 0.018(3) 0.027(3) 0.003(2) -0.003(2) 0.006(2)
C7 0.025(3) 0.026(3) 0.028(3) 0.005(3) -0.001(2) 0.006(3)
C8 0.027(4) 0.036(4) 0.042(4) 0.008(3) -0.002(3) 0.012(3)
C9 0.024(4) 0.043(4) 0.038(4) 0.013(3) 0.003(3) 0.004(3)
C10 0.040(4) 0.040(4) 0.027(3) -0.003(3) 0.010(3) 0.009(3)
C11 0.061(6) 0.060(6) 0.033(4) 0.010(4) 0.009(4) 0.015(5)
C12 0.042(5) 0.078(7) 0.061(6) 0.016(5) 0.025(4) 0.019(5)
C13 0.015(3) 0.034(3) 0.038(3) 0.017(2) 0.010(2) 0.011(2)
C14 0.019(3) 0.053(4) 0.040(3) 0.025(3) 0.009(2) 0.016(3)
C15 0.026(3) 0.059(4) 0.058(4) 0.032(3) 0.011(3) 0.020(3)
C16 0.027(3) 0.044(4) 0.074(4) 0.034(3) 0.015(3) 0.018(3)
C17 0.021(3) 0.038(4) 0.065(4) 0.018(3) 0.016(3) 0.013(3)
C18 0.015(3) 0.034(3) 0.045(3) 0.015(3) 0.011(2) 0.012(2)
C19 0.029(4) 0.062(4) 0.032(3) 0.020(3) 0.005(3) 0.020(3)
C20 0.052(5) 0.090(8) 0.041(5) 0.027(5) 0.020(4) 0.025(5)
C21 0.048(5) 0.086(7) 0.044(5) 0.015(4) -0.003(4) 0.028(5)
C22 0.027(3) 0.038(4) 0.038(3) 0.002(3) 0.007(3) 0.017(3)
C23 0.046(5) 0.052(5) 0.051(5) -0.014(4) 0.003(4) 0.012(4)
C24 0.041(4) 0.047(4) 0.029(4) 0.009(3) 0.009(3) 0.021(3)
C25 0.030(3) 0.021(3) 0.018(3) 0.007(2) 0.008(2) 0.007(2)
C26 0.029(3) 0.026(3) 0.023(3) 0.009(2) 0.009(2) 0.003(2)
C27 0.048(4) 0.022(3) 0.034(3) 0.012(3) 0.008(3) 0.001(3)
C28 0.060(4) 0.029(3) 0.038(4) 0.020(3) 0.005(3) 0.009(3)
C29 0.046(4) 0.041(4) 0.030(3) 0.018(3) -0.001(3) 0.011(3)
C30 0.034(3) 0.032(3) 0.021(3) 0.008(2) 0.004(2) 0.006(3)
C31 0.029(3) 0.042(4) 0.036(4) 0.018(3) 0.004(3) -0.001(3)
C32 0.041(5) 0.052(5) 0.072(6) 0.012(4) 0.005(4) 0.020(4)
C33 0.046(5) 0.077(7) 0.048(5) -0.011(5) -0.002(4) -0.002(5)
C34 0.040(4) 0.043(4) 0.024(3) 0.014(3) -0.007(3) -0.005(3)
C35 0.068(6) 0.034(5) 0.076(7) -0.015(4) -0.027(5) 0.007(4)
C36 0.040(5) 0.078(7) 0.046(5) 0.021(5) -0.003(4) 0.002(4)
C37 0.034(3) 0.029(3) 0.019(3) -0.004(2) -0.004(2) 0.015(2)
C38 0.048(3) 0.035(3) 0.025(3) -0.002(3) -0.004(3) 0.025(3)
C39 0.055(4) 0.049(4) 0.035(4) 0.000(3) 0.000(3) 0.036(3)
C40 0.043(4) 0.061(4) 0.035(4) -0.003(3) -0.001(3) 0.031(3)
C41 0.040(4) 0.047(4) 0.030(3) -0.004(3) 0.005(3) 0.015(3)
C42 0.035(3) 0.034(3) 0.020(3) -0.004(2) 0.001(2) 0.014(3)
C43 0.065(5) 0.033(4) 0.042(4) 0.001(3) 0.002(3) 0.024(3)
C44 0.072(7) 0.041(5) 0.065(6) 0.003(4) -0.008(5) 0.007(4)
C45 0.096(8) 0.041(5) 0.060(6) 0.010(4) 0.005(5) 0.038(5)
C46 0.044(4) 0.031(3) 0.037(4) 0.005(3) 0.017(3) 0.016(3)
C47 0.107(9) 0.082(7) 0.048(5) 0.017(5) 0.001(5) 0.064(7)
C49 0.022(3) 0.030(3) 0.038(3) 0.018(2) -0.005(2) -0.001(2)
C50 0.027(3) 0.044(3) 0.037(3) 0.021(3) -0.003(3) 0.003(3)
C51 0.037(4) 0.055(4) 0.044(4) 0.028(3) 0.004(3) 0.002(3)
C52 0.039(4) 0.047(4) 0.063(4) 0.031(4) 0.006(3) -0.005(3)
C53 0.032(4) 0.033(4) 0.070(4) 0.019(3) 0.001(3) -0.010(3)
C54 0.024(3) 0.033(3) 0.050(3) 0.014(3) -0.004(3) -0.006(3)
C55 0.037(4) 0.051(4) 0.037(4) 0.011(3) 0.000(3) 0.001(3)
C56 0.043(5) 0.041(4) 0.054(5) 0.000(4) -0.005(4) 0.004(4)
C57 0.075(7) 0.079(7) 0.038(4) 0.003(4) 0.003(5) -0.006(6)
C58 0.037(4) 0.047(4) 0.054(4) 0.001(3) -0.002(3) -0.008(3)
C59 0.063(13) 0.076(16) 0.068(10) 0.012(11) -0.027(10) 0.004(11)
C60 0.093(18) 0.047(11) 0.074(15) -0.009(10) -0.018(12) 0.020(10)
C61 0.061(4) 0.038(3) 0.034(3) 0.016(3) -0.025(3) -0.003(3)
C62 0.091(5) 0.068(4) 0.030(3) 0.000(3) -0.029(4) 0.002(4)
C63 0.134(7) 0.090(6) 0.044(4) 0.013(4) -0.024(5) -0.002(6)
C64 0.149(8) 0.090(6) 0.063(5) 0.032(5) -0.032(6) -0.009(6)
C65 0.133(7) 0.055(5) 0.082(5) 0.039(4) -0.049(5) -0.010(5)
C66 0.096(5) 0.041(4) 0.067(4) 0.023(3) -0.049(4) 0.003(4)
C67 0.090(6) 0.065(5) 0.044(5) -0.015(4) -0.032(4) 0.023(5)
C68 0.093(7) 0.052(5) 0.054(6) 0.005(5) 0.006(5) 0.034(5)
C69 0.052(6) 0.108(10) 0.134(12) -0.039(9) -0.024(6) 0.015(7)
C70 0.107(6) 0.059(5) 0.099(6) 0.006(5) -0.058(5) 0.037(5)
C71 0.106(8) 0.084(10) 0.125(14) -0.005(13) -0.043(8) 0.033(8)
C72 0.136(15) 0.061(7) 0.151(18) 0.024(9) -0.004(14) 0.045(8)
C73 0.048(10) 0.143(15) 0.075(10) -0.046(11) -0.043(9) 0.032(9)
C74 0.108(10) 0.106(10) 0.068(7) 0.042(7) 0.006(7) 0.064(8)
C75 0.027(4) 0.036(4) 0.047(4) 0.009(3) 0.006(3) -0.005(3)
C76 0.072(6) 0.070(6) 0.028(4) 0.004(4) 0.009(4) 0.039(5)
C77 0.023(4) 0.046(5) 0.034(4) 0.008(3) -0.009(3) -0.006(3)
C78 0.115(10) 0.047(6) 0.048(6) 0.003(4) -0.016(6) 0.013(6)
C80 0.034(5) 0.094(9) 0.117(10) 0.045(8) -0.011(5) 0.012(5)
C81 0.164(15) 0.116(12) 0.068(8) 0.036(8) 0.062(9) 0.043(11)
C59A 0.040(9) 0.069(11) 0.033(7) -0.001(7) -0.007(7) 0.020(8)
C60A 0.052(11) 0.046(8) 0.085(13) -0.022(8) -0.006(10) 0.012(8)
C0AA 0.057(11) 0.036(5) 0.13(2) 0.021(9) 0.048(8) 0.015(6)
C0AB 0.057(11) 0.036(5) 0.13(2) 0.021(9) 0.048(8) 0.015(6)
C71A 0.106(8) 0.084(10) 0.125(14) -0.005(13) -0.043(8) 0.033(8)
C72A 0.136(15) 0.061(7) 0.151(18) 0.024(9) -0.004(14) 0.045(8)
C73A 0.048(10) 0.143(15) 0.075(10) -0.046(11) -0.043(9) 0.032(9)
O0AA 0.092(5) 0.046(3) 0.091(4) 0.018(3) 0.019(4) 0.021(3)
O2AA 0.162(10) 0.083(6) 0.096(6) 0.054(5) 0.034(6) 0.047(6)
O1AA 0.117(5) 0.056(3) 0.076(4) 0.023(3) 0.014(4) 0.029(4)
N7 0.123(6) 0.052(4) 0.081(5) 0.027(4) 0.022(5) 0.033(4)
O3AA 0.061(4) 0.041(3) 0.028(2) 0.000(2) 0.002(2) 0.032(3)
O4AA 0.042(3) 0.028(3) 0.052(3) 0.014(2) 0.002(2) 0.018(2)
O5AA 0.069(4) 0.029(3) 0.067(3) -0.005(3) -0.022(3) -0.001(3)
O6AA 0.115(8) 0.080(6) 0.116(7) -0.041(5) -0.047(6) 0.054(6)
C1A 0.139(13) 0.087(9) 0.063(7) 0.012(7) -0.013(7) 0.023(9)
O7AB 0.065(4) 0.044(4) 0.079(4) 0.043(3) 0.030(3) 0.015(3)
C1AB 0.079(8) 0.087(13) 0.124(12) 0.075(9) 0.059(9) 0.027(10)
C5AB 0.081(9) 0.014(5) 0.083(6) -0.009(5) -0.004(6) -0.011(6)
C5AC 0.042(10) 0.084(12) 0.066(11) 0.034(8) -0.036(9) -0.032(9)
O7AC 0.065(4) 0.044(4) 0.079(4) 0.043(3) 0.030(3) 0.015(3)
C1AC 0.079(8) 0.087(13) 0.124(12) 0.075(9) 0.059(9) 0.027(10)

loop_
_atom_type_symbol
_atom_type_description
_atom_type_scat_dispersion_real
_atom_type_scat_dispersion_imag
_atom_type_scat_source
C C 0.0033 0.0016 'International Tables Vol C Tables 4.2.6.8 and 6.1.1.4'
H H 0.0000 0.0000 'International Tables Vol C Tables 4.2.6.8 and 6.1.1.4'
N N 0.0061 0.0033 'International Tables Vol C Tables 4.2.6.8 and 6.1.1.4'
O O 0.0106 0.0060 'International Tables Vol C Tables 4.2.6.8 and 6.1.1.4'
P P 0.1023 0.0942 'International Tables Vol C Tables 4.2.6.8 and 6.1.1.4'
Tb Tb -0.1723 4.1537 'International Tables Vol C Tables 4.2.6.8 and 6.1.1.4'

loop_
_geom_angle_atom_site_label_1
_geom_angle_atom_site_label_2
_geom_angle_atom_site_label_3
_geom_angle
O4 Tb2 O7 93.54(16)
O4 Tb2 O19 155.61(15)
O7 Tb2 O19 86.24(16)
O4 Tb2 O25 81.25(14)
O7 Tb2 O25 82.79(14)
O19 Tb2 O25 74.53(14)
O4 Tb2 O24 104.71(15)
O7 Tb2 O24 145.35(15)
O19 Tb2 O24 88.55(15)
O25 Tb2 O24 128.45(14)
O4 Tb2 O29 86.29(17)
O7 Tb2 O29 78.53(16)
O19 Tb2 O29 117.40(17)
O25 Tb2 O29 156.81(16)
O24 Tb2 O29 73.64(16)
O4 Tb2 O23 87.68(15)
O7 Tb2 O23 151.68(14)
O19 Tb2 O23 81.33(15)
O25 Tb2 O23 69.42(13)
O24 Tb2 O23 59.94(14)
O29 Tb2 O23 129.75(15)
O4 Tb2 P6 98.49(12)
O7 Tb2 P6 167.97(12)
O19 Tb2 P6 82.83(11)
O25 Tb2 P6 99.03(10)
O24 Tb2 P6 29.71(11)
O29 Tb2 P6 102.11(12)
O23 Tb2 P6 30.29(10)
O4 Tb2 Tb1 116.61(10)
O7 Tb2 Tb1 75.28(10)
O19 Tb2 Tb1 39.91(10)
O25 Tb2 Tb1 35.98(10)
O24 Tb2 Tb1 119.45(11)
O29 Tb2 Tb1 145.87(12)
O23 Tb2 Tb1 78.90(9)
P6 Tb2 Tb1 99.14(3)
O4 Tb2 Tb3 72.57(11)
O7 Tb2 Tb3 118.18(10)
O19 Tb2 Tb3 86.03(11)
O25 Tb2 Tb3 36.35(9)
O24 Tb2 Tb3 95.55(11)
O29 Tb2 Tb3 153.19(12)
O23 Tb2 Tb3 35.93(9)
P6 Tb2 Tb3 66.12(3)
Tb1 Tb2 Tb3 60.783(9)
O3 Tb3 O11 91.32(15)
O3 Tb3 O23 89.56(15)
O11 Tb3 O23 145.43(14)
O3 Tb3 O31 84.24(16)
O11 Tb3 O31 73.51(16)
O23 Tb3 O31 140.86(15)
O3 Tb3 O15 151.41(15)
O11 Tb3 O15 110.86(15)
O23 Tb3 O15 82.22(15)
O31 Tb3 O15 85.07(16)
O3 Tb3 O25 78.23(14)
O11 Tb3 O25 76.30(14)
O23 Tb3 O25 70.07(13)
O31 Tb3 O25 144.52(15)
O15 Tb3 O25 123.41(14)
O3 Tb3 O30 77.67(16)
O11 Tb3 O30 142.74(15)
O23 Tb3 O30 70.85(15)
O31 Tb3 O30 70.07(16)
O15 Tb3 O30 73.76(15)
O25 Tb3 O30 133.73(15)
O3 Tb3 O16 145.94(14)
O11 Tb3 O16 81.98(14)
O23 Tb3 O16 78.18(14)
O31 Tb3 O16 124.74(16)
O15 Tb3 O16 58.65(14)
O25 Tb3 O16 67.73(13)
O30 Tb3 O16 125.85(14)
O3 Tb3 P4 165.03(11)
O11 Tb3 P4 99.94(11)
O23 Tb3 P4 75.56(11)
O31 Tb3 P4 108.32(13)
O15 Tb3 P4 29.38(11)
O25 Tb3 P4 94.77(10)
O30 Tb3 P4 98.59(12)
O16 Tb3 P4 29.59(10)
O3 Tb3 Tb2 71.59(11)
O11 Tb3 Tb2 110.73(10)
O23 Tb3 Tb2 37.91(10)
O31 Tb3 Tb2 155.39(12)
O15 Tb3 Tb2 114.08(11)
O25 Tb3 Tb2 35.07(9)
O30 Tb3 Tb2 99.45(12)
O16 Tb3 Tb2 79.65(10)
P4 Tb3 Tb2 95.04(3)
O3 Tb3 Tb1 112.73(11)
O11 Tb3 Tb1 69.06(11)
O23 Tb3 Tb1 78.79(10)
O31 Tb3 Tb1 138.82(12)
O15 Tb3 Tb1 92.55(10)
O25 Tb3 Tb1 35.36(9)
O30 Tb3 Tb1 147.96(11)
O16 Tb3 Tb1 33.99(9)
P4 Tb3 Tb1 63.25(3)
Tb2 Tb3 Tb1 59.254(12)
O12 Tb1 O8 92.41(16)
O12 Tb1 O16 89.06(15)
O8 Tb1 O16 151.01(15)
O12 Tb1 O20 151.13(15)
O8 Tb1 O20 105.29(16)
O16 Tb1 O20 86.23(15)
O12 Tb1 O25 80.05(14)
O8 Tb1 O25 79.67(14)
O16 Tb1 O25 72.07(14)
O20 Tb1 O25 124.95(14)
O12 Tb1 O33 87.8(2)
O8 Tb1 O33 65.61(18)
O16 Tb1 O33 143.37(18)
O20 Tb1 O33 79.4(2)
O25 Tb1 O33 142.65(17)
O12 Tb1 O32 75.61(17)
O8 Tb1 O32 135.06(17)
O16 Tb1 O32 73.16(17)
O20 Tb1 O32 75.76(17)
O25 Tb1 O32 137.46(16)
O33 Tb1 O32 70.7(2)
O12 Tb1 O19 148.99(14)
O8 Tb1 O19 79.33(15)
O16 Tb1 O19 84.60(15)
O20 Tb1 O19 58.71(14)
O25 Tb1 O19 69.10(13)
O33 Tb1 O19 114.8(2)
O32 Tb1 O19 130.41(16)
O12 Tb1 P5 173.76(12)
O8 Tb1 P5 92.81(11)
O16 Tb1 P5 84.73(11)
O20 Tb1 P5 28.91(11)
O25 Tb1 P5 97.54(10)
O33 Tb1 P5 97.50(18)
O32 Tb1 P5 102.92(13)
O19 Tb1 P5 29.80(10)
O12 Tb1 Tb2 114.09(11)
O8 Tb1 Tb2 70.20(10)
O16 Tb1 Tb2 82.80(10)
O20 Tb1 Tb2 93.56(11)
O25 Tb1 Tb2 35.33(9)
O33 Tb1 Tb2 131.22(16)
O32 Tb1 Tb2 154.13(13)
O19 Tb1 Tb2 35.00(9)
P5 Tb1 Tb2 64.71(3)
O12 Tb1 Tb3 74.61(11)
O8 Tb1 Tb3 115.29(11)
O16 Tb1 Tb3 37.84(10)
O20 Tb1 Tb3 115.83(11)
O25 Tb1 Tb3 36.00(9)
O33 Tb1 Tb3 162.35(18)
O32 Tb1 Tb3 103.14(13)
O19 Tb1 Tb3 81.99(9)
P5 Tb1 Tb3 100.03(3)
Tb2 Tb1 Tb3 59.963(9)
O6 Tb4 O2 88.96(15)
O6 Tb4 O10 88.69(16)
O2 Tb4 O10 84.12(15)
O6 Tb4 O34 98.39(19)
O2 Tb4 O34 152.47(16)
O10 Tb4 O34 69.66(16)
O6 Tb4 O3AA 95.55(18)
O2 Tb4 O3AA 69.23(16)
O10 Tb4 O3AA 152.88(16)
O34 Tb4 O3AA 135.50(17)
O6 Tb4 O35 72.21(15)
O2 Tb4 O35 134.84(15)
O10 Tb4 O35 134.08(16)
O34 Tb4 O35 72.37(16)
O3AA Tb4 O35 72.18(16)
O6 Tb4 O27 170.46(15)
O2 Tb4 O27 82.45(16)
O10 Tb4 O27 86.30(17)
O34 Tb4 O27 87.5(2)
O3AA Tb4 O27 85.3(2)
O35 Tb4 O27 116.95(15)
O6 Tb4 O26 139.07(15)
O2 Tb4 O26 118.43(16)
O10 Tb4 O26 121.73(16)
O34 Tb4 O26 71.73(19)
O3AA Tb4 O26 70.16(18)
O35 Tb4 O26 66.93(15)
O27 Tb4 O26 50.02(15)
O22 Tb5 O7AC 82.6(5)
O22 Tb5 O14 84.90(17)
O7AC Tb5 O14 164.0(4)
O22 Tb5 O18 89.93(17)
O7AC Tb5 O18 84.0(4)
O14 Tb5 O18 86.03(16)
O22 Tb5 O4AA 89.76(18)
O7AC Tb5 O4AA 109.4(4)
O14 Tb5 O4AA 80.41(17)
O18 Tb5 O4AA 166.40(17)
O22 Tb5 O5AA 162.0(2)
O7AC Tb5 O5AA 113.9(5)
O14 Tb5 O5AA 77.5(2)
O18 Tb5 O5AA 84.8(2)
O4AA Tb5 O5AA 91.4(2)
O22 Tb5 O1AA 71.5(2)
O7AC Tb5 O1AA 35.5(5)
O14 Tb5 O1AA 146.1(2)
O18 Tb5 O1AA 117.0(2)
O4AA Tb5 O1AA 75.6(2)
O5AA Tb5 O1AA 126.2(2)
O22 Tb5 O0AA 121.0(2)
O7AC Tb5 O0AA 58.4(4)
O14 Tb5 O0AA 137.4(2)
O18 Tb5 O0AA 123.6(2)
O4AA Tb5 O0AA 67.6(2)
O5AA Tb5 O0AA 75.8(2)
O1AA Tb5 O0AA 50.7(3)
O22 Tb5 O7AB 106.6(3)
O14 Tb5 O7AB 143.6(3)
O18 Tb5 O7AB 60.2(2)
O4AA Tb5 O7AB 132.6(3)
O5AA Tb5 O7AB 85.7(3)
O1AA Tb5 O7AB 68.6(3)
O0AA Tb5 O7AB 65.8(3)
O22 Tb5 C5AB 168.5(6)
O14 Tb5 C5AB 95.6(5)
O18 Tb5 C5AB 101.5(6)
O4AA Tb5 C5AB 79.1(6)
O5AA Tb5 C5AB 23.9(5)
O1AA Tb5 C5AB 102.9(5)
O0AA Tb5 C5AB 52.2(5)
O7AB Tb5 C5AB 79.7(6)
O3 P1 O2 113.7(2)
O3 P1 O4 112.2(3)
O2 P1 O4 112.3(2)
O3 P1 O1 105.0(2)
O2 P1 O1 107.8(2)
O4 P1 O1 105.1(2)
O7 P2 O6 113.8(3)
O7 P2 O8 112.6(2)
O6 P2 O8 113.3(2)
O7 P2 O5 104.7(2)
O6 P2 O5 106.8(2)
O8 P2 O5 104.6(2)
O10 P3 O11 114.0(2)
O10 P3 O12 112.6(3)
O11 P3 O12 111.9(2)
O10 P3 O9 107.2(2)
O11 P3 O9 104.7(2)
O12 P3 O9 105.7(2)
O14 P4 O16 113.5(3)
O14 P4 O15 116.0(3)
O16 P4 O15 105.8(2)
O14 P4 O13 106.2(3)
O16 P4 O13 105.9(2)
O15 P4 O13 109.0(3)
O14 P4 Tb3 126.41(19)
O16 P4 Tb3 55.37(17)
O15 P4 Tb3 51.18(16)
O13 P4 Tb3 127.40(19)
O18 P5 O20 115.5(3)
O18 P5 O19 114.4(3)
O20 P5 O19 105.9(2)
O18 P5 O17 108.1(2)
O20 P5 O17 106.2(3)
O19 P5 O17 106.1(3)
O18 P5 Tb1 134.29(19)
O20 P5 Tb1 49.16(17)
O19 P5 Tb1 56.70(16)
O17 P5 Tb1 117.43(17)
O22 P6 O24 113.7(3)
O22 P6 O23 115.8(3)
O24 P6 O23 106.5(2)
O22 P6 O21 107.7(3)
O24 P6 O21 110.4(3)
O23 P6 O21 102.2(2)
O22 P6 Tb2 131.07(19)
O24 P6 Tb2 51.26(17)
O23 P6 Tb2 55.37(16)
O21 P6 Tb2 121.26(18)
C1 O1 P1 125.6(4)
P1 O2 Tb4 168.2(3)
P1 O3 Tb3 133.6(2)
P1 O4 Tb2 131.0(2)
C13 O5 P2 122.5(4)
P2 O6 Tb4 159.9(3)
P2 O7 Tb2 130.5(2)
P2 O8 Tb1 134.8(2)
C25 O9 P3 124.5(4)
P3 O10 Tb4 164.8(3)
P3 O11 Tb3 136.2(2)
P3 O12 Tb1 131.1(2)
C37 O13 P4 122.5(4)
P4 O14 Tb5 160.8(3)
P4 O15 Tb3 99.4(2)
P4 O16 Tb1 154.4(3)
P4 O16 Tb3 95.0(2)
Tb1 O16 Tb3 108.17(15)
C49 O17 P5 128.9(4)
P5 O18 Tb5 146.0(3)
P5 O19 Tb2 160.5(3)
P5 O19 Tb1 93.5(2)
Tb2 O19 Tb1 105.09(16)
P5 O20 Tb1 101.9(2)
C61 O21 P6 122.4(5)
P6 O22 Tb5 148.0(3)
P6 O23 Tb3 158.7(3)
P6 O23 Tb2 94.3(2)
Tb3 O23 Tb2 106.16(15)
P6 O24 Tb2 99.0(2)
Tb2 O25 Tb1 108.68(15)
Tb2 O25 Tb3 108.58(15)
Tb1 O25 Tb3 108.64(15)
N1 O26 Tb4 91.8(3)
N1 O27 Tb4 101.4(4)
C76 O29 Tb2 124.9(5)
C77 O30 Tb3 127.5(4)
C77 O30 H30 107.6(18)
Tb3 O30 H30 120.6(18)
C75 O31 Tb3 123.3(4)
C75 O31 H31 108.8(17)
Tb3 O31 H31 126.4(18)
Tb1 O32 H32A 125.2
Tb1 O32 H32B 125.3
H32A O32 H32B 109.4
C73A O33 Tb1 139(5)
C73 O33 Tb1 135.1(10)
C73 O33 H33 101(10)
Tb1 O33 H33 113(10)
C74 O34 Tb4 136.4(6)
C74 O34 H34 109.2(14)
Tb4 O34 H34 114.3(14)
Tb4 O35 H35A 109.4
Tb4 O35 H35B 109.4
H35A O35 H35B 109.4
C80 O40 H 109.5
C78 O41 HA 109.5
C81 O43 HB 109.5
O28 N1 O27 122.2(6)
O28 N1 O26 121.1(6)
O27 N1 O26 116.7(5)
C2 C1 O1 118.3(6)
C2 C1 C6 123.2(6)
O1 C1 C6 118.3(6)
C1 C2 C3 117.5(7)
C1 C2 C10 121.4(6)
C3 C2 C10 120.8(6)
C4 C3 C2 120.7(7)
C4 C3 H3 119.7
C2 C3 H3 119.7
C5 C4 C3 120.9(7)
C5 C4 H4 119.6
C3 C4 H4 119.6
C4 C5 C6 120.2(7)
C4 C5 H5 119.9
C6 C5 H5 119.9
C1 C6 C5 117.6(6)
C1 C6 C7 121.4(6)
C5 C6 C7 121.0(6)
C6 C7 C9 114.4(6)
C6 C7 C8 110.5(6)
C9 C7 C8 110.0(6)
C6 C7 H7 107.2
C9 C7 H7 107.2
C8 C7 H7 107.2
C7 C8 H8A 109.5
C7 C8 H8B 109.5
H8A C8 H8B 109.5
C7 C8 H8C 109.5
H8A C8 H8C 109.5
H8B C8 H8C 109.5
C7 C9 H9A 109.5
C7 C9 H9B 109.5
H9A C9 H9B 109.5
C7 C9 H9C 109.5
H9A C9 H9C 109.5
H9B C9 H9C 109.5
C2 C10 C12 112.9(7)
C2 C10 C11 108.7(7)
C12 C10 C11 110.6(7)
C2 C10 H10 108.2
C12 C10 H10 108.2
C11 C10 H10 108.2
C10 C11 H11A 109.5
C10 C11 H11B 109.5
H11A C11 H11B 109.5
C10 C11 H11C 109.5
H11A C11 H11C 109.5
H11B C11 H11C 109.5
C10 C12 H12A 109.5
C10 C12 H12B 109.5
H12A C12 H12B 109.5
C10 C12 H12C 109.5
H12A C12 H12C 109.5
H12B C12 H12C 109.5
O5 C13 C18 118.1(6)
O5 C13 C14 118.3(6)
C18 C13 C14 123.3(6)
C15 C14 C13 117.2(7)
C15 C14 C19 121.3(7)
C13 C14 C19 121.5(6)
C16 C15 C14 121.5(8)
C16 C15 H15 119.2
C14 C15 H15 119.2
C15 C16 C17 121.0(7)
C15 C16 H16 119.5
C17 C16 H16 119.5
C18 C17 C16 119.5(8)
C18 C17 H17 120.2
C16 C17 H17 120.2
C17 C18 C13 117.3(7)
C17 C18 C22 123.6(7)
C13 C18 C22 119.1(6)
C21 C19 C20 111.6(7)
C21 C19 C14 112.6(7)
C20 C19 C14 110.3(7)
C21 C19 H19 107.3
C20 C19 H19 107.3
C14 C19 H19 107.3
C19 C20 H20A 109.5
C19 C20 H20B 109.5
H20A C20 H20B 109.5
C19 C20 H20C 109.5
H20A C20 H20C 109.5
H20B C20 H20C 109.5
C19 C21 H21A 109.5
C19 C21 H21B 109.5
H21A C21 H21B 109.5
C19 C21 H21C 109.5
H21A C21 H21C 109.5
H21B C21 H21C 109.5
C23 C22 C18 113.1(7)
C23 C22 C24 111.4(6)
C18 C22 C24 110.4(6)
C23 C22 H22 107.2
C18 C22 H22 107.2
C24 C22 H22 107.2
C22 C23 H23A 109.5
C22 C23 H23B 109.5
H23A C23 H23B 109.5
C22 C23 H23C 109.5
H23A C23 H23C 109.5
H23B C23 H23C 109.5
C22 C24 H24A 109.5
C22 C24 H24B 109.5
H24A C24 H24B 109.5
C22 C24 H24C 109.5
H24A C24 H24C 109.5
H24B C24 H24C 109.5
O9 C25 C26 117.7(6)
O9 C25 C30 119.3(6)
C26 C25 C30 122.8(6)
C27 C26 C25 116.9(6)
C27 C26 C31 122.5(7)
C25 C26 C31 120.4(6)
C28 C27 C26 122.1(7)
C28 C27 H27 118.9
C26 C27 H27 118.9
C27 C28 C29 120.5(7)
C27 C28 H28 119.7
C29 C28 H28 119.7
C28 C29 C30 120.9(7)
C28 C29 H29A 119.6
C30 C29 H29A 119.6
C29 C30 C25 116.7(7)
C29 C30 C34 121.8(7)
C25 C30 C34 121.5(6)
C26 C31 C32 108.8(6)
C26 C31 C33 113.0(7)
C32 C31 C33 109.4(7)
C26 C31 H31A 108.5
C32 C31 H31A 108.5
C33 C31 H31A 108.5
C31 C32 H32C 109.5
C31 C32 H32D 109.5
H32C C32 H32D 109.5
C31 C32 H32E 109.5
H32C C32 H32E 109.5
H32D C32 H32E 109.5
C31 C33 H33A 109.5
C31 C33 H33B 109.5
H33A C33 H33B 109.5
C31 C33 H33C 109.5
H33A C33 H33C 109.5
H33B C33 H33C 109.5
C30 C34 C36 113.8(7)
C30 C34 C35 108.2(7)
C36 C34 C35 108.5(7)
C30 C34 H34A 108.8
C36 C34 H34A 108.8
C35 C34 H34A 108.8
C34 C35 H35C 109.5
C34 C35 H35D 109.5
H35C C35 H35D 109.5
C34 C35 H35E 109.5
H35C C35 H35E 109.5
H35D C35 H35E 109.5
C34 C36 H36A 109.5
C34 C36 H36B 109.5
H36A C36 H36B 109.5
C34 C36 H36C 109.5
H36A C36 H36C 109.5
H36B C36 H36C 109.5
C42 C37 C38 123.9(7)
C42 C37 O13 118.2(6)
C38 C37 O13 117.7(7)
C37 C38 C39 115.6(7)
C37 C38 C43 121.6(7)
C39 C38 C43 122.6(7)
C40 C39 C38 122.2(7)
C40 C39 H39 118.9
C38 C39 H39 118.9
C39 C40 C41 119.7(8)
C39 C40 H40 120.2
C41 C40 H40 120.2
C40 C41 C42 120.7(8)
C40 C41 H41 119.6
C42 C41 H41 119.6
C37 C42 C41 117.7(7)
C37 C42 C46 121.2(6)
C41 C42 C46 121.0(7)
C38 C43 C45 114.4(8)
C38 C43 C44 109.2(7)
C45 C43 C44 110.2(7)
C38 C43 H43 107.6
C45 C43 H43 107.6
C44 C43 H43 107.6
C43 C44 H44A 109.5
C43 C44 H44B 109.5
H44A C44 H44B 109.5
C43 C44 H44C 109.5
H44A C44 H44C 109.5
H44B C44 H44C 109.5
C43 C45 H45A 109.5
C43 C45 H45B 109.5
H45A C45 H45B 109.5
C43 C45 H45C 109.5
H45A C45 H45C 109.5
H45B C45 H45C 109.5
C0AA C46 C42 117.9(18)
C0AA C46 C47 107(2)
C42 C46 C47 107.7(6)
C42 C46 C0AB 104(4)
C47 C46 C0AB 127(4)
C0AA C46 H46 107.9
C42 C46 H46 107.9
C47 C46 H46 107.9
C42 C46 H46A 105.3
C47 C46 H46A 105.3
C0AB C46 H46A 105.3
C46 C47 H47A 109.5
C46 C47 H47B 109.5
H47A C47 H47B 109.5
C46 C47 H47C 109.5
H47A C47 H47C 109.5
H47B C47 H47C 109.5
C50 C49 C54 123.5(7)
C50 C49 O17 118.1(6)
C54 C49 O17 118.2(6)
C49 C50 C51 116.9(7)
C49 C50 C55 121.2(7)
C51 C50 C55 121.9(7)
C52 C51 C50 120.9(8)
C52 C51 H51 119.5
C50 C51 H51 119.5
C53 C52 C51 119.6(8)
C53 C52 H52 120.2
C51 C52 H52 120.2
C52 C53 C54 121.9(8)
C52 C53 H53 119.0
C54 C53 H53 119.0
C53 C54 C49 117.1(8)
C53 C54 C58 121.3(7)
C49 C54 C58 121.4(7)
C50 C55 C56 111.7(6)
C50 C55 C57 112.5(7)
C56 C55 C57 108.5(8)
C50 C55 H55 108.0
C56 C55 H55 108.0
C57 C55 H55 108.0
C55 C56 H56A 109.5
C55 C56 H56B 109.5
H56A C56 H56B 109.5
C55 C56 H56C 109.5
H56A C56 H56C 109.5
H56B C56 H56C 109.5
C55 C57 H57A 109.5
C55 C57 H57B 109.5
H57A C57 H57B 109.5
C55 C57 H57C 109.5
H57A C57 H57C 109.5
H57B C57 H57C 109.5
C59 C58 C54 116.5(13)
C60A C58 C54 117.5(12)
C60A C58 C59A 105.3(12)
C54 C58 C59A 106.4(8)
C59 C58 C60 106.6(14)
C54 C58 C60 105.3(10)
C59 C58 H58 109.4
C54 C58 H58 109.4
C60 C58 H58 109.4
C60A C58 H58A 109.1
C54 C58 H58A 109.1
C59A C58 H58A 109.1
C58 C59 H59A 109.5
C58 C59 H59B 109.5
H59A C59 H59B 109.5
C58 C59 H59C 109.5
H59A C59 H59C 109.5
H59B C59 H59C 109.5
C58 C60 H60A 109.5
C58 C60 H60B 109.5
H60A C60 H60B 109.5
C58 C60 H60C 109.5
H60A C60 H60C 109.5
H60B C60 H60C 109.5
C66 C61 C62 125.4(8)
C66 C61 O21 118.8(9)
C62 C61 O21 115.7(7)
C63 C62 C61 118.8(11)
C63 C62 C67 119.0(11)
C61 C62 C67 122.1(8)
C64 C63 C62 117.8(14)
C64 C63 H63 121.1
C62 C63 H63 121.1
C63 C64 C65 125.0(12)
C63 C64 H64 117.5
C65 C64 H64 117.5
C64 C65 C66 118.9(11)
C64 C65 H65 120.6
C66 C65 H65 120.6
C61 C66 C70 122.5(9)
C61 C66 C65 113.9(11)
C70 C66 C65 123.5(10)
C68 C67 C69 109.5(9)
C68 C67 C62 108.7(9)
C69 C67 C62 114.5(12)
C68 C67 H67 108.0
C69 C67 H67 108.0
C62 C67 H67 108.0
C67 C68 H68A 109.5
C67 C68 H68B 109.5
H68A C68 H68B 109.5
C67 C68 H68C 109.5
H68A C68 H68C 109.5
H68B C68 H68C 109.5
C67 C69 H69A 109.5
C67 C69 H69B 109.5
H69A C69 H69B 109.5
C67 C69 H69C 109.5
H69A C69 H69C 109.5
H69B C69 H69C 109.5
C71 C70 C66 117.7(18)
C66 C70 C72A 145(2)
C71 C70 C72 96(2)
C66 C70 C72 105.4(15)
C66 C70 C71A 102.6(13)
C72A C70 C71A 89(3)
C71 C70 H70 112.0
C66 C70 H70 112.0
C72 C70 H70 112.0
C66 C70 H70A 104.4
C72A C70 H70A 104.4
C71A C70 H70A 104.4
C70 C71 H71A 109.5
C70 C71 H71B 109.5
H71A C71 H71B 109.5
C70 C71 H71C 109.5
H71A C71 H71C 109.5
H71B C71 H71C 109.5
C70 C72 H72A 109.5
C70 C72 H72B 109.5
H72A C72 H72B 109.5
C70 C72 H72C 109.5
H72A C72 H72C 109.5
H72B C72 H72C 109.5
O33 C73 H73A 109.5
O33 C73 H73B 109.5
H73A C73 H73B 109.5
O33 C73 H73C 109.5
H73A C73 H73C 109.5
H73B C73 H73C 109.5
O34 C74 H74A 109.5
O34 C74 H74B 109.5
H74A C74 H74B 109.5
O34 C74 H74C 109.5
H74A C74 H74C 109.5
H74B C74 H74C 109.5
O31 C75 H75A 109.5
O31 C75 H75B 109.5
H75A C75 H75B 109.5
O31 C75 H75C 109.5
H75A C75 H75C 109.5
H75B C75 H75C 109.5
O29 C76 H76A 109.5
O29 C76 H76B 109.5
H76A C76 H76B 109.5
O29 C76 H76C 109.5
H76A C76 H76C 109.5
H76B C76 H76C 109.5
O30 C77 H77A 109.5
O30 C77 H77B 109.5
H77A C77 H77B 109.5
O30 C77 H77C 109.5
H77A C77 H77C 109.5
H77B C77 H77C 109.5
O41 C78 HC 109.5
O41 C78 HD 109.5
HC C78 HD 109.5
O41 C78 HE 109.5
HC C78 HE 109.5
HD C78 HE 109.5
O40 C80 HF 109.5
O40 C80 HG 109.5
HF C80 HG 109.5
O40 C80 HH 109.5
HF C80 HH 109.5
HG C80 HH 109.5
O43 C81 HI 109.5
O43 C81 HJ 109.5
HI C81 HJ 109.5
O43 C81 HK 109.5
HI C81 HK 109.5
HJ C81 HK 109.5
C58 C59A H59D 109.5
C58 C59A H59E 109.5
H59D C59A H59E 109.5
C58 C59A H59F 109.5
H59D C59A H59F 109.5
H59E C59A H59F 109.5
C58 C60A H60D 109.5
C58 C60A H60E 109.5
H60D C60A H60E 109.5
C58 C60A H60F 109.5
H60D C60A H60F 109.5
H60E C60A H60F 109.5
C46 C0AA H0AA 109.5
C46 C0AA H0AB 109.5
H0AA C0AA H0AB 109.5
C46 C0AA H0AC 109.5
H0AA C0AA H0AC 109.5
H0AB C0AA H0AC 109.5
C46 C0AB H0AD 109.5
C46 C0AB H0AE 109.5
H0AD C0AB H0AE 109.5
C46 C0AB H0AF 109.5
H0AD C0AB H0AF 109.5
H0AE C0AB H0AF 109.5
C70 C71A H71D 109.5
C70 C71A H71E 109.5
H71D C71A H71E 109.5
C70 C71A H71F 109.5
H71D C71A H71F 109.5
H71E C71A H71F 109.5
C70 C72A H72D 109.5
C70 C72A H72E 109.5
H72D C72A H72E 109.5
C70 C72A H72F 109.5
H72D C72A H72F 109.5
H72E C72A H72F 109.5
O33 C73A H73D 109.5
O33 C73A H73E 109.5
H73D C73A H73E 109.5
O33 C73A H73F 109.5
H73D C73A H73F 109.5
H73E C73A H73F 109.5
N7 O0AA Tb5 95.1(5)
N7 O1AA O7AC 97.0(10)
N7 O1AA Tb5 98.9(6)
O7AC O1AA Tb5 59.8(6)
O2AA N7 O1AA 124.2(11)
O2AA N7 O0AA 121.0(10)
O1AA N7 O0AA 114.8(8)
Tb4 O3AA H3AA 111.0
Tb4 O3AA H3AB 110.4
H3AA O3AA H3AB 108.0
Tb5 O4AA H4AA 110.0
Tb5 O4AA H4AB 109.7
H4AA O4AA H4AB 108.9
C5AB O5AA Tb5 105.1(12)
C5AC O5AA Tb5 129.2(8)
C1AB O7AB Tb5 145.6(13)
O5AA C5AB Tb5 51.0(8)
C1AC O7AC O1AA 134(2)
C1AC O7AC Tb5 126(2)
O1AA O7AC Tb5 84.7(7)

loop_
_geom_bond_atom_site_label_1
_geom_bond_atom_site_label_2
_geom_bond_distance
Tb2 O4 2.229(4)
Tb2 O7 2.258(4)
Tb2 O19 2.299(4)
Tb2 O25 2.363(4)
Tb2 O24 2.386(4)
Tb2 O29 2.398(4)
Tb2 O23 2.493(4)
Tb2 P6 3.0213(17)
Tb2 Tb1 3.8698(7)
Tb2 Tb3 3.8980(6)
Tb3 O3 2.260(4)
Tb3 O11 2.293(4)
Tb3 O23 2.382(4)
Tb3 O31 2.421(5)
Tb3 O15 2.426(4)
Tb3 O25 2.438(4)
Tb3 O30 2.515(4)
Tb3 O16 2.537(4)
Tb3 P4 3.0718(17)
Tb3 Tb1 3.9299(6)
Tb1 O12 2.250(4)
Tb1 O8 2.286(4)
Tb1 O16 2.312(4)
Tb1 O20 2.375(4)
Tb1 O25 2.400(4)
Tb1 O33 2.478(5)
Tb1 O32 2.501(5)
Tb1 O19 2.571(4)
Tb1 P5 3.0709(16)
Tb4 O6 2.260(4)
Tb4 O2 2.267(4)
Tb4 O10 2.271(4)
Tb4 O34 2.436(5)
Tb4 O3AA 2.440(5)
Tb4 O35 2.442(4)
Tb4 O27 2.446(5)
Tb4 O26 2.645(5)
Tb5 O22 2.229(5)
Tb5 O7AC 2.239(13)
Tb5 O14 2.255(5)
Tb5 O18 2.276(4)
Tb5 O4AA 2.360(5)
Tb5 O5AA 2.407(6)
Tb5 O1AA 2.579(7)
Tb5 O0AA 2.612(7)
Tb5 O7AB 2.624(11)
Tb5 C5AB 2.991(19)
P1 O3 1.512(4)
P1 O2 1.513(4)
P1 O4 1.523(4)
P1 O1 1.615(4)
P2 O7 1.512(4)
P2 O6 1.514(5)
P2 O8 1.521(5)
P2 O5 1.634(4)
P3 O10 1.513(4)
P3 O11 1.515(4)
P3 O12 1.520(5)
P3 O9 1.628(4)
P4 O14 1.512(5)
P4 O16 1.523(4)
P4 O15 1.528(5)
P4 O13 1.621(5)
P5 O18 1.508(5)
P5 O20 1.517(5)
P5 O19 1.529(4)
P5 O17 1.599(5)
P6 O22 1.506(5)
P6 O24 1.516(5)
P6 O23 1.528(4)
P6 O21 1.623(5)
O1 C1 1.396(7)
O5 C13 1.393(8)
O9 C25 1.397(7)
O13 C37 1.419(8)
O17 C49 1.407(8)
O21 C61 1.413(9)
O26 N1 1.270(7)
O27 N1 1.267(7)
O28 N1 1.221(8)
O29 C76 1.428(10)
O30 C77 1.407(8)
O30 H30 0.877(10)
O31 C75 1.446(9)
O31 H31 0.874(10)
O32 H32A 0.8722
O32 H32B 0.8727
O33 C73A 1.37(10)
O33 C73 1.402(18)
O33 H33 0.822(10)
O34 C74 1.429(10)
O34 H34 0.872(10)
O35 H35A 0.8721
O35 H35B 0.8716
O40 C80 1.417(12)
O40 H 0.8400
O41 C78 1.446(11)
O41 HA 0.8400
O43 C81 1.403(13)
O43 HB 0.8400
C1 C2 1.391(9)
C1 C6 1.402(9)
C2 C3 1.401(10)
C2 C10 1.527(10)
C3 C4 1.388(12)
C3 H3 0.9500
C4 C5 1.387(11)
C4 H4 0.9500
C5 C6 1.406(9)
C5 H5 0.9500
C6 C7 1.520(9)
C7 C9 1.522(9)
C7 C8 1.534(9)
C7 H7 1.0000
C8 H8A 0.9800
C8 H8B 0.9800
C8 H8C 0.9800
C9 H9A 0.9800
C9 H9B 0.9800
C9 H9C 0.9800
C10 C12 1.538(11)
C10 C11 1.543(11)
C10 H10 1.0000
C11 H11A 0.9800
C11 H11B 0.9800
C11 H11C 0.9800
C12 H12A 0.9800
C12 H12B 0.9800
C12 H12C 0.9800
C13 C18 1.403(10)
C13 C14 1.407(10)
C14 C15 1.378(11)
C14 C19 1.533(11)
C15 C16 1.363(12)
C15 H15 0.9500
C16 C17 1.418(12)
C16 H16 0.9500
C17 C18 1.392(10)
C17 H17 0.9500
C18 C22 1.529(10)
C19 C21 1.511(11)
C19 C20 1.532(11)
C19 H19 1.0000
C20 H20A 0.9800
C20 H20B 0.9800
C20 H20C 0.9800
C21 H21A 0.9800
C21 H21B 0.9800
C21 H21C 0.9800
C22 C23 1.522(11)
C22 C24 1.540(11)
C22 H22 1.0000
C23 H23A 0.9800
C23 H23B 0.9800
C23 H23C 0.9800
C24 H24A 0.9800
C24 H24B 0.9800
C24 H24C 0.9800
C25 C26 1.407(9)
C25 C30 1.414(9)
C26 C27 1.385(9)
C26 C31 1.501(10)
C27 C28 1.367(11)
C27 H27 0.9500
C28 C29 1.387(11)
C28 H28 0.9500
C29 C30 1.402(10)
C29 H29A 0.9500
C30 C34 1.516(10)
C31 C32 1.525(11)
C31 C33 1.543(12)
C31 H31A 1.0000
C32 H32C 0.9800
C32 H32D 0.9800
C32 H32E 0.9800
C33 H33A 0.9800
C33 H33B 0.9800
C33 H33C 0.9800
C34 C36 1.529(11)
C34 C35 1.531(13)
C34 H34A 1.0000
C35 H35C 0.9800
C35 H35D 0.9800
C35 H35E 0.9800
C36 H36A 0.9800
C36 H36B 0.9800
C36 H36C 0.9800
C37 C42 1.390(10)
C37 C38 1.399(9)
C38 C39 1.405(11)
C38 C43 1.518(12)
C39 C40 1.384(13)
C39 H39 0.9500
C40 C41 1.389(11)
C40 H40 0.9500
C41 C42 1.392(10)
C41 H41 0.9500
C42 C46 1.517(10)
C43 C45 1.525(11)
C43 C44 1.538(12)
C43 H43 1.0000
C44 H44A 0.9800
C44 H44B 0.9800
C44 H44C 0.9800
C45 H45A 0.9800
C45 H45B 0.9800
C45 H45C 0.9800
C46 C0AA 1.50(2)
C46 C47 1.541(13)
C46 C0AB 1.67(8)
C46 H46 1.0000
C46 H46A 1.0000
C47 H47A 0.9800
C47 H47B 0.9800
C47 H47C 0.9800
C49 C50 1.374(11)
C49 C54 1.403(10)
C50 C51 1.408(10)
C50 C55 1.525(11)
C51 C52 1.403(13)
C51 H51 0.9500
C52 C53 1.358(13)
C52 H52 0.9500
C53 C54 1.392(10)
C53 H53 0.9500
C54 C58 1.504(12)
C55 C56 1.528(12)
C55 C57 1.537(12)
C55 H55 1.0000
C56 H56A 0.9800
C56 H56B 0.9800
C56 H56C 0.9800
C57 H57A 0.9800
C57 H57B 0.9800
C57 H57C 0.9800
C58 C59 1.39(2)
C58 C60A 1.436(19)
C58 C59A 1.705(19)
C58 C60 1.79(2)
C58 H58 1.0000
C58 H58A 1.0000
C59 H59A 0.9800
C59 H59B 0.9800
C59 H59C 0.9800
C60 H60A 0.9800
C60 H60B 0.9800
C60 H60C 0.9800
C61 C66 1.375(12)
C61 C62 1.405(14)
C62 C63 1.368(14)
C62 C67 1.532(15)
C63 C64 1.350(19)
C63 H63 0.9500
C64 C65 1.38(2)
C64 H64 0.9500
C65 C66 1.448(15)
C65 H65 0.9500
C66 C70 1.448(17)
C67 C68 1.499(16)
C67 C69 1.507(16)
C67 H67 1.0000
C68 H68A 0.9800
C68 H68B 0.9800
C68 H68C 0.9800
C69 H69A 0.9800
C69 H69B 0.9800
C69 H69C 0.9800
C70 C71 1.41(4)
C70 C72A 1.50(4)
C70 C72 1.65(3)
C70 C71A 1.78(3)
C70 H70 1.0000
C70 H70A 1.0000
C71 H71A 0.9800
C71 H71B 0.9800
C71 H71C 0.9800
C72 H72A 0.9800
C72 H72B 0.9800
C72 H72C 0.9800
C73 H73A 0.9800
C73 H73B 0.9800
C73 H73C 0.9800
C74 H74A 0.9800
C74 H74B 0.9800
C74 H74C 0.9800
C75 H75A 0.9800
C75 H75B 0.9800
C75 H75C 0.9800
C76 H76A 0.9800
C76 H76B 0.9800
C76 H76C 0.9800
C77 H77A 0.9800
C77 H77B 0.9800
C77 H77C 0.9800
C78 HC 0.9800
C78 HD 0.9800
C78 HE 0.9800
C80 HF 0.9800
C80 HG 0.9800
C80 HH 0.9800
C81 HI 0.9800
C81 HJ 0.9800
C81 HK 0.9800
C59A H59D 0.9800
C59A H59E 0.9800
C59A H59F 0.9800
C60A H60D 0.9800
C60A H60E 0.9800
C60A H60F 0.9800
C0AA H0AA 0.9800
C0AA H0AB 0.9800
C0AA H0AC 0.9800
C0AB H0AD 0.9800
C0AB H0AE 0.9800
C0AB H0AF 0.9800
C71A H71D 0.9800
C71A H71E 0.9800
C71A H71F 0.9800
C72A H72D 0.9800
C72A H72E 0.9800
C72A H72F 0.9800
C73A H73D 0.9800
C73A H73E 0.9800
C73A H73F 0.9800
O0AA N7 1.360(12)
O2AA N7 1.243(11)
O1AA N7 1.278(11)
O1AA O7AC 1.505(18)
O3AA H3AA 0.8965
O3AA H3AB 0.8963
O4AA H4AA 0.8796
O4AA H4AB 0.8793
O5AA C5AB 1.25(2)
O5AA C5AC 1.534(18)
O6AA C1A 1.324(15)
O7AB C1AB 1.43(2)
O7AC C1AC 1.42(6)

loop_
_geom_hbond_atom_site_label_D
_geom_hbond_atom_site_label_H
_geom_hbond_atom_site_label_A
_geom_hbond_distance_DH
_geom_hbond_distance_HA
_geom_hbond_distance_DA
_geom_hbond_angle_DHA
_geom_hbond_site_symmetry_A
O30 H30 O21 0.877(10) 2.21(6) 2.915(7) 138(8) .
O31 H31 O41 0.874(10) 1.876(14) 2.732(8) 166(4) .
O32 H32A O6AA 0.87 2.42 3.102(12) 135.7 .
O35 H35B O0AA 0.87 2.18 2.772(8) 124.4 1_565
O40 H O15 0.84 2.00 2.717(7) 143.4 .
O41 HA O5 0.84 2.25 3.003(8) 149.2 1_655
O43 HB O47 0.84 2.27 3.02(2) 150.2 .
C74 H74B O35 0.98 2.61 3.087(12) 109.9 .
C76 H76A O7 0.98 2.61 3.168(9) 116.1 .
C77 H77A O31 0.98 2.63 3.118(9) 111.1 .
C73A H73D O32 0.98 2.44 3.05(11) 120.1 .
O3AA H3AB O2AA 0.90 1.95 2.733(10) 144.4 1_565
O4AA H4AA O26 0.88 2.30 3.006(7) 137.6 1_545
O4AA H4AA O0AA 0.88 2.34 2.775(10) 110.6 .
O4AA H4AA N7 0.88 2.54 3.086(12) 121.1 .
O4AA H4AB O40 0.88 1.91 2.634(8) 138.4 .
O32 H32A O6AA 0.87 2.42 3.102(12) 135.7 .
O35 H35B O0AA 0.87 2.18 2.772(8) 124.4 1_565
O40 H O15 0.84 2.00 2.717(7) 143.4 .
O41 HA O5 0.84 2.25 3.003(8) 149.2 1_655
O43 HB O47 0.84 2.27 3.02(2) 150.2 .
C74 H74B O35 0.98 2.61 3.087(12) 109.9 .
C76 H76A O7 0.98 2.61 3.168(9) 116.1 .
C77 H77A O31 0.98 2.63 3.118(9) 111.1 .
C73A H73D O32 0.98 2.44 3.05(11) 120.1 .
O3AA H3AB O2AA 0.90 1.95 2.733(10) 144.4 1_565
O4AA H4AA O26 0.88 2.30 3.006(7) 137.6 1_545
O4AA H4AA O0AA 0.88 2.34 2.775(10) 110.6 .
O4AA H4AA N7 0.88 2.54 3.086(12) 121.1 .
O4AA H4AB O40 0.88 1.91 2.634(8) 138.4 .
O30 H30 O21 0.877(10) 2.21(6) 2.915(7) 138(8) .
O31 H31 O41 0.874(10) 1.876(14) 2.732(8) 166(4) .

loop_
_geom_torsion_atom_site_label_1
_geom_torsion_atom_site_label_2
_geom_torsion_atom_site_label_3
_geom_torsion_atom_site_label_4
_geom_torsion
O3 P1 O1 C1 126.4(5)
O2 P1 O1 C1 4.9(5)
O4 P1 O1 C1 -115.0(5)
O3 P1 O2 Tb4 61.3(14)
O4 P1 O2 Tb4 -67.5(14)
O1 P1 O2 Tb4 177.3(13)
O2 P1 O3 Tb3 -79.4(4)
O4 P1 O3 Tb3 49.4(4)
O1 P1 O3 Tb3 163.0(3)
O3 P1 O4 Tb2 -54.9(4)
O2 P1 O4 Tb2 74.7(4)
O1 P1 O4 Tb2 -168.5(3)
O7 P2 O5 C13 127.7(5)
O6 P2 O5 C13 6.7(5)
O8 P2 O5 C13 -113.6(5)
O7 P2 O6 Tb4 54.3(9)
O8 P2 O6 Tb4 -76.1(8)
O5 P2 O6 Tb4 169.3(7)
O6 P2 O7 Tb2 -85.6(4)
O8 P2 O7 Tb2 45.2(4)
O5 P2 O7 Tb2 158.2(3)
O7 P2 O8 Tb1 -52.8(4)
O6 P2 O8 Tb1 78.2(4)
O5 P2 O8 Tb1 -165.9(3)
O10 P3 O9 C25 -19.6(6)
O11 P3 O9 C25 -141.0(5)
O12 P3 O9 C25 100.7(5)
O11 P3 O10 Tb4 -74.8(11)
O12 P3 O10 Tb4 54.1(12)
O9 P3 O10 Tb4 169.9(10)
O10 P3 O11 Tb3 75.6(4)
O12 P3 O11 Tb3 -53.6(4)
O9 P3 O11 Tb3 -167.6(3)
O10 P3 O12 Tb1 -83.5(4)
O11 P3 O12 Tb1 46.4(4)
O9 P3 O12 Tb1 159.8(3)
O14 P4 O13 C37 -110.6(5)
O16 P4 O13 C37 128.4(5)
O15 P4 O13 C37 15.0(5)
Tb3 P4 O13 C37 70.1(5)
O16 P4 O14 Tb5 -66.9(9)
O15 P4 O14 Tb5 55.9(10)
O13 P4 O14 Tb5 177.1(8)
Tb3 P4 O14 Tb5 -3.7(10)
O14 P4 O15 Tb3 -117.1(2)
O16 P4 O15 Tb3 9.7(3)
O13 P4 O15 Tb3 123.2(2)
O14 P4 O16 Tb1 -36.0(7)
O15 P4 O16 Tb1 -164.3(6)
O13 P4 O16 Tb1 80.1(6)
Tb3 P4 O16 Tb1 -155.1(7)
O14 P4 O16 Tb3 119.1(2)
O15 P4 O16 Tb3 -9.2(3)
O13 P4 O16 Tb3 -124.8(2)
O18 P5 O17 C49 2.0(6)
O20 P5 O17 C49 126.5(6)
O19 P5 O17 C49 -121.2(6)
Tb1 P5 O17 C49 178.4(5)
O20 P5 O18 Tb5 61.4(6)
O19 P5 O18 Tb5 -61.9(6)
O17 P5 O18 Tb5 -179.8(5)
Tb1 P5 O18 Tb5 4.6(7)
O18 P5 O19 Tb2 -34.1(9)
O20 P5 O19 Tb2 -162.4(8)
O17 P5 O19 Tb2 85.1(8)
Tb1 P5 O19 Tb2 -162.3(9)
O18 P5 O19 Tb1 128.3(2)
O20 P5 O19 Tb1 -0.1(3)
O17 P5 O19 Tb1 -112.6(2)
O18 P5 O20 Tb1 -127.6(2)
O19 P5 O20 Tb1 0.1(3)
O17 P5 O20 Tb1 112.5(2)
O22 P6 O21 C61 -74.9(6)
O24 P6 O21 C61 49.7(6)
O23 P6 O21 C61 162.6(6)
Tb2 P6 O21 C61 105.9(6)
O24 P6 O22 Tb5 77.7(6)
O23 P6 O22 Tb5 -46.1(7)
O21 P6 O22 Tb5 -159.7(5)
Tb2 P6 O22 Tb5 19.3(7)
O22 P6 O23 Tb3 -72.0(8)
O24 P6 O23 Tb3 160.5(7)
O21 P6 O23 Tb3 44.7(8)
Tb2 P6 O23 Tb3 164.4(8)
O22 P6 O23 Tb2 123.6(2)
O24 P6 O23 Tb2 -3.9(2)
O21 P6 O23 Tb2 -119.7(2)
O22 P6 O24 Tb2 -124.6(2)
O23 P6 O24 Tb2 4.1(3)
O21 P6 O24 Tb2 114.3(2)
Tb4 O27 N1 O28 175.7(6)
Tb4 O27 N1 O26 -3.5(7)
Tb4 O26 N1 O28 -176.0(7)
Tb4 O26 N1 O27 3.2(6)
P1 O1 C1 C2 98.6(6)
P1 O1 C1 C6 -86.3(7)
O1 C1 C2 C3 175.3(6)
C6 C1 C2 C3 0.4(10)
O1 C1 C2 C10 1.2(10)
C6 C1 C2 C10 -173.7(6)
C1 C2 C3 C4 0.7(12)
C10 C2 C3 C4 174.9(8)
C2 C3 C4 C5 -1.6(14)
C3 C4 C5 C6 1.4(13)
C2 C1 C6 C5 -0.6(10)
O1 C1 C6 C5 -175.5(6)
C2 C1 C6 C7 175.4(6)
O1 C1 C6 C7 0.5(9)
C4 C5 C6 C1 -0.3(11)
C4 C5 C6 C7 -176.3(7)
C1 C6 C7 C9 169.0(6)
C5 C6 C7 C9 -15.2(9)
C1 C6 C7 C8 -66.3(8)
C5 C6 C7 C8 109.5(7)
C1 C2 C10 C12 -137.9(8)
C3 C2 C10 C12 48.1(10)
C1 C2 C10 C11 99.0(8)
C3 C2 C10 C11 -75.0(9)
P2 O5 C13 C18 -95.2(6)
P2 O5 C13 C14 89.8(7)
O5 C13 C14 C15 176.3(6)
C18 C13 C14 C15 1.6(10)
O5 C13 C14 C19 -4.0(10)
C18 C13 C14 C19 -178.7(6)
C13 C14 C15 C16 -0.8(11)
C19 C14 C15 C16 179.5(7)
C14 C15 C16 C17 -0.2(12)
C15 C16 C17 C18 0.6(11)
C16 C17 C18 C13 0.1(10)
C16 C17 C18 C22 -179.3(7)
O5 C13 C18 C17 -176.0(6)
C14 C13 C18 C17 -1.2(10)
O5 C13 C18 C22 3.4(9)
C14 C13 C18 C22 178.2(6)
C15 C14 C19 C21 -51.8(10)
C13 C14 C19 C21 128.6(8)
C15 C14 C19 C20 73.7(9)
C13 C14 C19 C20 -105.9(8)
C17 C18 C22 C23 -18.9(10)
C13 C18 C22 C23 161.8(6)
C17 C18 C22 C24 106.7(8)
C13 C18 C22 C24 -72.7(8)
P3 O9 C25 C26 96.0(6)
P3 O9 C25 C30 -88.7(7)
O9 C25 C26 C27 178.0(6)
C30 C25 C26 C27 2.8(10)
O9 C25 C26 C31 3.4(9)
C30 C25 C26 C31 -171.8(6)
C25 C26 C27 C28 -0.1(11)
C31 C26 C27 C28 174.4(7)
C26 C27 C28 C29 -1.5(12)
C27 C28 C29 C30 0.5(12)
C28 C29 C30 C25 2.1(11)
C28 C29 C30 C34 -174.9(7)
O9 C25 C30 C29 -178.9(6)
C26 C25 C30 C29 -3.8(10)
O9 C25 C30 C34 -2.0(9)
C26 C25 C30 C34 173.2(6)
C27 C26 C31 C32 -94.0(9)
C25 C26 C31 C32 80.3(8)
C27 C26 C31 C33 27.7(10)
C25 C26 C31 C33 -157.9(7)
C29 C30 C34 C36 -18.7(10)
C25 C30 C34 C36 164.5(7)
C29 C30 C34 C35 101.9(9)
C25 C30 C34 C35 -74.9(8)
P4 O13 C37 C42 -94.4(6)
P4 O13 C37 C38 89.9(7)
C42 C37 C38 C39 4.7(10)
O13 C37 C38 C39 -179.8(6)
C42 C37 C38 C43 -170.6(7)
O13 C37 C38 C43 4.8(10)
C37 C38 C39 C40 -0.6(11)
C43 C38 C39 C40 174.7(7)
C38 C39 C40 C41 -2.7(12)
C39 C40 C41 C42 2.3(11)
C38 C37 C42 C41 -5.2(10)
O13 C37 C42 C41 179.4(6)
C38 C37 C42 C46 170.4(6)
O13 C37 C42 C46 -5.0(9)
C40 C41 C42 C37 1.5(10)
C40 C41 C42 C46 -174.1(7)
C37 C38 C43 C45 -160.1(7)
C39 C38 C43 C45 24.9(11)
C37 C38 C43 C44 76.0(9)
C39 C38 C43 C44 -99.0(9)
C37 C42 C46 C0AA 159(2)
C41 C42 C46 C0AA -26(2)
C37 C42 C46 C47 -80.1(9)
C41 C42 C46 C47 95.4(9)
C37 C42 C46 C0AB 142(4)
C41 C42 C46 C0AB -42(4)
P5 O17 C49 C50 104.1(7)
P5 O17 C49 C54 -79.7(8)
C54 C49 C50 C51 -0.7(11)
O17 C49 C50 C51 175.3(6)
C54 C49 C50 C55 -178.9(7)
O17 C49 C50 C55 -2.9(10)
C49 C50 C51 C52 0.3(12)
C55 C50 C51 C52 178.5(8)
C50 C51 C52 C53 -0.1(13)
C51 C52 C53 C54 0.2(14)
C52 C53 C54 C49 -0.6(12)
C52 C53 C54 C58 -175.7(9)
C50 C49 C54 C53 0.8(11)
O17 C49 C54 C53 -175.2(7)
C50 C49 C54 C58 175.9(7)
O17 C49 C54 C58 -0.1(11)
C49 C50 C55 C56 67.7(10)
C51 C50 C55 C56 -110.4(8)
C49 C50 C55 C57 -170.0(8)
C51 C50 C55 C57 11.8(11)
C53 C54 C58 C59 58.8(16)
C49 C54 C58 C59 -116.0(14)
C53 C54 C58 C60A -7.1(15)
C49 C54 C58 C60A 178.0(12)
C53 C54 C58 C59A 110.5(10)
C49 C54 C58 C59A -64.4(11)
C53 C54 C58 C60 -59.0(13)
C49 C54 C58 C60 126.1(11)
P6 O21 C61 C66 92.5(10)
P6 O21 C61 C62 -90.0(9)
C66 C61 C62 C63 -5.4(18)
O21 C61 C62 C63 177.3(10)
C66 C61 C62 C67 169.0(10)
O21 C61 C62 C67 -8.3(14)
C61 C62 C63 C64 1(2)
C67 C62 C63 C64 -173.2(13)
C62 C63 C64 C65 3(2)
C63 C64 C65 C66 -3(2)
C62 C61 C66 C70 -171.0(11)
O21 C61 C66 C70 6.3(15)
C62 C61 C66 C65 4.9(16)
O21 C61 C66 C65 -177.9(9)
C64 C65 C66 C61 -0.8(18)
C64 C65 C66 C70 175.0(13)
C63 C62 C67 C68 89.8(14)
C61 C62 C67 C68 -84.6(11)
C63 C62 C67 C69 -33.1(15)
C61 C62 C67 C69 152.5(10)
C61 C66 C70 C71 111(2)
C65 C66 C70 C71 -65(3)
C61 C66 C70 C72A -179(4)
C65 C66 C70 C72A 5(5)
C61 C66 C70 C72 -143.2(13)
C65 C66 C70 C72 41.3(17)
C61 C66 C70 C71A 73.8(15)
C65 C66 C70 C71A -101.7(15)
O7AC O1AA N7 O2AA -125.1(13)
Tb5 O1AA N7 O2AA 174.4(11)
O7AC O1AA N7 O0AA 53.9(12)
Tb5 O1AA N7 O0AA -6.5(11)
Tb5 O0AA N7 O2AA -174.5(11)
Tb5 O0AA N7 O1AA 6.4(11)
C5AC O5AA C5AB Tb5 -132.6(17)
N7 O1AA O7AC C1AC 40(3)
Tb5 O1AA O7AC C1AC 136(3)
N7 O1AA O7AC Tb5 -96.3(7)
